data_7003960
loop_
_publ_author_name
'Xu, Hai-Bing'
'Zhang, Li-Yi'
'Chen, Zhong-Hui'
'Shi, Lin-Xi'
'Chen, Zhong-Ning'

_publ_section_title
;
 Sensitization of lanthanide luminescence by two different Pt
 \\rightarrow Ln energy transfer pathways in PtLn3 heterotetranuclear
 complexes with 5-ethynyl-2,2&#x2032;-bipyridine
;
_journal_issue 34
_journal_name_full 'Dalton Transactions'
_journal_page_first 4664
_journal_paper_doi 10.1039/b801573b
_journal_year 2008
_chemical_formula_sum 'C93 H44 F54 N8 O21.5 Pt Yb3'
_chemical_formula_weight 3357.57
_chemical_name_systematic
;
?
;
_space_group_IT_number 2
_symmetry_cell_setting triclinic
_symmetry_space_group_name_Hall '-P 1'
_symmetry_space_group_name_H-M 'P -1'
_atom_sites_solution_hydrogens geom
_atom_sites_solution_primary direct
_atom_sites_solution_secondary difmap
_audit_creation_method SHELXL-97
_cell_angle_alpha 65.426(5)
_cell_angle_beta 87.209(9)
_cell_angle_gamma 72.262(8)
_cell_formula_units_Z 2
_cell_length_a 19.014(4)
_cell_length_b 19.213(4)
_cell_length_c 21.686(5)
_cell_measurement_temperature 293(2)
_cell_volume 6834(3)
_computing_cell_refinement 'Bruker XSCANS'
_computing_data_collection 'Bruker XSCANS'
_computing_data_reduction 'Bruker SHELXTL'
_computing_molecular_graphics 'Bruker SHELXTL'
_computing_publication_material 'Bruker SHELXTL'
_computing_structure_refinement 'SHELXL-97 (Sheldrick, 1997)'
_computing_structure_solution 'SHELXS-97 (Sheldrick, 1990)'
_diffrn_ambient_temperature 293(2)
_diffrn_measured_fraction_theta_full 0.980
_diffrn_measured_fraction_theta_max 0.980
_diffrn_measurement_device_type 'SIEMENS SMART CCD'
_diffrn_measurement_method '\w scans'
_diffrn_radiation_monochromator graphite
_diffrn_radiation_source 'fine-focus sealed tube'
_diffrn_radiation_type MoK\a
_diffrn_radiation_wavelength 0.71073
_diffrn_reflns_av_R_equivalents 0.0313
_diffrn_reflns_av_sigmaI/netI 0.0526
_diffrn_reflns_limit_h_max 17
_diffrn_reflns_limit_h_min -22
_diffrn_reflns_limit_k_max 22
_diffrn_reflns_limit_k_min -22
_diffrn_reflns_limit_l_max 25
_diffrn_reflns_limit_l_min -25
_diffrn_reflns_number 42532
_diffrn_reflns_theta_full 25.00
_diffrn_reflns_theta_max 25.00
_diffrn_reflns_theta_min 2.30
_exptl_absorpt_coefficient_mu 3.185
_exptl_absorpt_correction_type none
_exptl_crystal_colour orange
_exptl_crystal_density_diffrn 1.632
_exptl_crystal_density_method 'not measured'
_exptl_crystal_description block
_exptl_crystal_F_000 3208
_exptl_crystal_size_max 0.40
_exptl_crystal_size_mid 0.40
_exptl_crystal_size_min 0.32
_refine_diff_density_max 3.636
_refine_diff_density_min -1.349
_refine_diff_density_rms 0.151
_refine_ls_extinction_method none
_refine_ls_goodness_of_fit_ref 1.074
_refine_ls_hydrogen_treatment constr
_refine_ls_matrix_type fullcycle
_refine_ls_number_parameters 2096
_refine_ls_number_reflns 23606
_refine_ls_number_restraints 1374
_refine_ls_restrained_S_all 1.087
_refine_ls_R_factor_all 0.0820
_refine_ls_R_factor_gt 0.0628
_refine_ls_shift/su_max 0.001
_refine_ls_shift/su_mean 0.000
_refine_ls_structure_factor_coef Fsqd
_refine_ls_weighting_details 'calc w=1/[\s^2^(Fo^2^)+(0.1018P)^2^+12.0152P] where P=(Fo^2^+2Fc^2^)/3'
_refine_ls_weighting_scheme calc
_refine_ls_wR_factor_gt 0.1591
_refine_ls_wR_factor_ref 0.1833
_reflns_number_gt 18201
_reflns_number_total 23606
_reflns_threshold_expression >2sigma(I)
_cod_data_source_file b801573b.txt
_cod_data_source_block compound_9
_cod_depositor_comments
;
The following automatic conversions were performed:
'_symmetry_cell_setting' value 'Triclinic' changed to 'triclinic'
according to '/home/saulius/struct/CIF-dictionaries/cif_core.dic'
dictionary named 'cif_core.dic' version 2.4.1 from 2010-06-29.

Automatic conversion script
Id: cif_fix_enum 1527 2010-12-29 10:47:43Z saulius 
;
_cod_original_sg_symbol_H-M P-1
_cod_original_formula_sum 'C93 H44 F54 N8 O21.50 Pt Yb3'
_cod_database_code 7003960

loop_
_symmetry_equiv_pos_as_xyz
'x, y, z'
'-x, -y, -z'

loop_
_atom_site_label
_atom_site_type_symbol
_atom_site_fract_x
_atom_site_fract_y
_atom_site_fract_z
_atom_site_U_iso_or_equiv
_atom_site_adp_type
_atom_site_occupancy
_atom_site_symmetry_multiplicity
_atom_site_calc_flag
_atom_site_refinement_flags
_atom_site_disorder_assembly
_atom_site_disorder_group
Pt1 Pt 0.477334(16) 0.654911(18) -0.031632(15) 0.05093(10) Uani 1 1 d . . .
Yb1 Yb -0.01230(2) 0.33646(3) 0.34311(2) 0.07147(14) Uani 1 1 d . . .
Yb2 Yb 0.38027(2) 0.70741(2) 0.329467(18) 0.06245(12) Uani 1 1 d . . .
Yb3 Yb 0.82386(2) 0.85094(2) 0.00518(2) 0.06329(12) Uani 1 1 d . . .
F1 F -0.2282(9) 0.4527(11) 0.4322(11) 0.148(5) Uani 0.50 1 d PDU A 1
F2 F -0.2292(11) 0.5771(9) 0.3871(11) 0.159(6) Uani 0.50 1 d PDU A 1
F3 F -0.1631(10) 0.4887(13) 0.4764(9) 0.164(6) Uani 0.50 1 d PDU A 1
F1' F -0.2028(12) 0.5650(11) 0.4263(12) 0.159(6) Uani 0.50 1 d PDU A 2
F2' F -0.1997(11) 0.4411(10) 0.4644(10) 0.163(6) Uani 0.50 1 d PDU A 2
F3' F -0.2450(10) 0.5306(15) 0.3648(10) 0.187(7) Uani 0.50 1 d PDU A 2
F4 F 0.0819(8) 0.5598(10) 0.2694(12) 0.141(5) Uani 0.50 1 d PDU A 1
F5 F 0.0072(12) 0.6336(11) 0.3146(11) 0.153(5) Uani 0.50 1 d PDU A 1
F6 F -0.0213(12) 0.6360(13) 0.2188(9) 0.186(7) Uani 0.50 1 d PDU A 1
F4' F -0.0265(11) 0.6595(10) 0.2791(12) 0.155(6) Uani 0.50 1 d PDU A 2
F5' F 0.0262(15) 0.6014(14) 0.2189(10) 0.190(7) Uani 0.50 1 d PDU A 2
F6' F 0.0761(10) 0.5572(11) 0.3229(12) 0.181(6) Uani 0.50 1 d PDU A 2
F7 F 0.2470(9) 0.2785(13) 0.2915(9) 0.143(5) Uani 0.50 1 d PDU B 1
F8 F 0.2880(9) 0.2933(13) 0.3732(9) 0.160(6) Uani 0.50 1 d PDU B 1
F9 F 0.2231(11) 0.3947(11) 0.2846(10) 0.175(6) Uani 0.50 1 d PDU B 1
F7' F 0.2850(9) 0.3330(12) 0.3514(9) 0.140(5) Uani 0.50 1 d PDU B 2
F8' F 0.2170(9) 0.3672(14) 0.2630(7) 0.168(6) Uani 0.50 1 d PDU B 2
F9' F 0.2616(10) 0.2445(11) 0.3315(10) 0.168(6) Uani 0.50 1 d PDU B 2
F10 F 0.0584(12) 0.2913(17) 0.5733(10) 0.189(7) Uani 0.50 1 d PDU B 1
F11 F 0.0733(13) 0.4059(12) 0.5134(10) 0.195(6) Uani 0.50 1 d PDU B 1
F12 F 0.1658(9) 0.2958(15) 0.5595(11) 0.184(6) Uani 0.50 1 d PDU B 1
F10' F 0.1556(10) 0.3404(16) 0.5476(12) 0.179(6) Uani 0.50 1 d PDU B 2
F11' F 0.0964(13) 0.2558(12) 0.5750(10) 0.195(7) Uani 0.50 1 d PDU B 2
F12' F 0.0377(10) 0.3762(16) 0.5397(10) 0.182(6) Uani 0.50 1 d PDU B 2
F13 F -0.0921(13) 0.1465(14) 0.5452(11) 0.171(6) Uiso 0.50 1 d PDU C 1
F14 F -0.0963(10) 0.0652(9) 0.5117(9) 0.135(5) Uiso 0.50 1 d PDU C 1
F15 F -0.1828(10) 0.1995(11) 0.4707(10) 0.147(5) Uiso 0.50 1 d PDU C 1
F13' F -0.1431(11) 0.0948(11) 0.4789(10) 0.143(5) Uiso 0.50 1 d PDU C 2
F14' F -0.1620(10) 0.1932(11) 0.5011(10) 0.142(5) Uiso 0.50 1 d PDU C 2
F15' F -0.0649(12) 0.1122(14) 0.5455(12) 0.176(6) Uiso 0.50 1 d PDU C 2
F16 F 0.0494(11) 0.1506(12) 0.2406(8) 0.158(6) Uani 0.50 1 d PDU C 1
F17 F -0.0019(11) 0.0659(11) 0.3053(12) 0.179(8) Uani 0.50 1 d PDU C 1
F18 F 0.1053(11) 0.0562(13) 0.3352(11) 0.211(9) Uani 0.50 1 d PDU C 1
F16' F 0.0349(14) 0.0369(9) 0.3298(13) 0.193(8) Uani 0.50 1 d PDU C 2
F17' F 0.1146(8) 0.0966(12) 0.3074(11) 0.177(7) Uani 0.50 1 d PDU C 2
F18' F 0.0197(11) 0.1512(13) 0.2397(7) 0.153(6) Uani 0.50 1 d PDU C 2
F19 F 0.8323(9) 1.0958(8) -0.1764(8) 0.115(4) Uani 0.50 1 d PDU D 1
F20 F 0.8091(8) 1.0797(9) -0.2638(6) 0.108(4) Uani 0.50 1 d PDU D 1
F21 F 0.9177(6) 1.0256(10) -0.2091(8) 0.109(4) Uani 0.50 1 d PDU D 1
F19' F 0.8367(8) 1.0571(9) -0.2679(5) 0.099(4) Uani 0.50 1 d PDU D 2
F20' F 0.9145(7) 1.0377(10) -0.1908(8) 0.109(4) Uani 0.50 1 d PDU D 2
F21' F 0.8019(8) 1.1031(8) -0.1917(9) 0.119(5) Uani 0.50 1 d PDU D 2
F22 F 0.7408(10) 0.7509(8) -0.1360(7) 0.113(4) Uani 0.50 1 d PDU D 1
F23 F 0.8184(8) 0.7751(9) -0.2049(8) 0.123(4) Uani 0.50 1 d PDU D 1
F24 F 0.7119(8) 0.8599(8) -0.2271(7) 0.115(4) Uani 0.50 1 d PDU D 1
F22' F 0.7456(9) 0.8534(9) -0.2434(6) 0.117(4) Uani 0.50 1 d PDU D 2
F23' F 0.7009(8) 0.7991(10) -0.1534(8) 0.116(4) Uani 0.50 1 d PDU D 2
F24' F 0.8136(9) 0.7441(8) -0.1692(9) 0.128(5) Uani 0.50 1 d PDU D 2
F25 F 0.8153(16) 0.8411(15) 0.2351(11) 0.190(7) Uani 0.50 1 d PDU E 1
F26 F 0.7935(16) 0.7316(12) 0.2881(9) 0.195(8) Uani 0.50 1 d PDU E 1
F27 F 0.7114(11) 0.8349(14) 0.2153(12) 0.215(12) Uani 0.50 1 d PDU E 1
F25' F 0.7573(15) 0.7411(13) 0.2775(10) 0.189(8) Uani 0.50 1 d PDU E 2
F26' F 0.7407(16) 0.8671(10) 0.2155(11) 0.196(9) Uani 0.50 1 d PDU E 2
F27' F 0.8466(11) 0.7865(15) 0.2558(11) 0.191(7) Uani 0.50 1 d PDU E 2
F28 F 0.8572(10) 0.5628(10) 0.0899(9) 0.136(5) Uani 0.50 1 d PDU E 1
F29 F 0.7506(9) 0.5910(10) 0.1182(9) 0.134(4) Uani 0.50 1 d PDU E 1
F30 F 0.8408(10) 0.5401(10) 0.1954(8) 0.143(5) Uani 0.50 1 d PDU E 1
F28' F 0.8015(10) 0.5475(9) 0.1941(8) 0.134(4) Uani 0.50 1 d PDU E 2
F29' F 0.8823(9) 0.5586(10) 0.1174(10) 0.141(5) Uani 0.50 1 d PDU E 2
F30' F 0.7672(10) 0.5996(10) 0.0870(8) 0.137(4) Uani 0.50 1 d PDU E 2
F31 F 1.0291(11) 0.6122(13) 0.0515(13) 0.182(6) Uani 0.50 1 d PDU F 1
F32 F 1.1005(13) 0.6294(19) 0.1101(12) 0.194(7) Uani 0.50 1 d PDU F 1
F33 F 1.0876(12) 0.6886(14) 0.0016(11) 0.190(7) Uani 0.50 1 d PDU F 1
F31' F 1.1142(11) 0.6483(18) 0.0934(13) 0.183(6) Uani 0.50 1 d PDU F 2
F32' F 1.0715(10) 0.6573(13) 0.0019(10) 0.159(5) Uani 0.50 1 d PDU F 2
F33' F 1.0211(11) 0.6093(12) 0.0903(12) 0.188(7) Uani 0.50 1 d PDU F 2
F34 F 0.9453(10) 0.9698(12) 0.1051(11) 0.162(6) Uani 0.50 1 d PDU F 1
F35 F 1.0501(10) 0.9371(13) 0.0710(10) 0.168(6) Uani 0.50 1 d PDU F 1
F36 F 1.0223(11) 0.8615(10) 0.1639(7) 0.152(6) Uani 0.50 1 d PDU F 1
F34' F 1.0686(8) 0.8930(13) 0.1034(12) 0.178(7) Uani 0.50 1 d PDU F 2
F35' F 0.9803(12) 0.8872(13) 0.1634(8) 0.162(6) Uani 0.50 1 d PDU F 2
F36' F 0.9667(10) 0.9879(8) 0.0675(9) 0.141(5) Uani 0.50 1 d PDU F 2
F37 F 0.3160(14) 0.8600(9) 0.4593(6) 0.140(6) Uani 0.50 1 d PDU G 1
F38 F 0.2445(9) 0.9550(15) 0.3814(11) 0.173(7) Uani 0.50 1 d PDU G 1
F39 F 0.3547(12) 0.9566(13) 0.3987(10) 0.139(5) Uani 0.50 1 d PDU G 1
F37' F 0.2983(13) 0.9929(7) 0.3663(8) 0.139(6) Uani 0.50 1 d PDU G 2
F38' F 0.3699(10) 0.8866(14) 0.4422(9) 0.151(6) Uani 0.50 1 d PDU G 2
F39' F 0.2551(11) 0.9014(13) 0.4221(11) 0.146(6) Uani 0.50 1 d PDU G 2
F40 F 0.4081(10) 0.9215(9) 0.1204(6) 0.110(4) Uani 0.50 1 d PDU G 1
F41 F 0.4820(7) 0.9293(11) 0.1844(8) 0.132(5) Uani 0.50 1 d PDU G 1
F42 F 0.3770(11) 1.0196(7) 0.1486(8) 0.141(6) Uani 0.50 1 d PDU G 1
F40' F 0.4059(10) 1.0124(7) 0.1700(8) 0.121(5) Uani 0.50 1 d PDU G 2
F41' F 0.3600(10) 0.9563(11) 0.1237(7) 0.137(5) Uani 0.50 1 d PDU G 2
F42' F 0.4776(8) 0.9073(11) 0.1635(9) 0.147(6) Uani 0.50 1 d PDU G 2
F43 F 0.5438(9) 0.6395(10) 0.1724(7) 0.121(5) Uani 0.50 1 d PDU H 1
F44 F 0.6259(12) 0.5568(10) 0.2520(9) 0.168(8) Uani 0.50 1 d PDU H 1
F45 F 0.6316(9) 0.6720(11) 0.1900(8) 0.121(5) Uani 0.50 1 d PDU H 1
F43' F 0.6562(7) 0.6146(14) 0.2327(11) 0.146(6) Uani 0.50 1 d PDU H 2
F44' F 0.5532(9) 0.6761(10) 0.1635(6) 0.129(5) Uani 0.50 1 d PDU H 2
F45' F 0.5789(10) 0.5575(8) 0.2415(8) 0.127(5) Uani 0.50 1 d PDU H 2
F46 F 0.5438(9) 0.8046(13) 0.4086(12) 0.141(5) Uani 0.50 1 d PDU H 1
F47 F 0.6163(12) 0.8122(12) 0.3346(9) 0.147(6) Uani 0.50 1 d PDU H 1
F48 F 0.6402(10) 0.7028(10) 0.4228(10) 0.154(6) Uani 0.50 1 d PDU H 1
F46' F 0.6566(8) 0.7401(15) 0.3771(12) 0.153(6) Uani 0.50 1 d PDU H 2
F47' F 0.5678(10) 0.7498(13) 0.4416(7) 0.141(6) Uani 0.50 1 d PDU H 2
F48' F 0.5606(12) 0.8408(9) 0.3450(12) 0.162(6) Uani 0.50 1 d PDU H 2
F49 F 0.4484(8) 0.5894(10) 0.5641(8) 0.134(5) Uani 0.50 1 d PDU I 1
F50 F 0.4130(10) 0.4834(8) 0.6033(8) 0.144(6) Uani 0.50 1 d PDU I 1
F51 F 0.3376(9) 0.5998(9) 0.5802(8) 0.129(5) Uani 0.50 1 d PDU I 1
F49' F 0.3731(9) 0.4973(9) 0.6010(7) 0.134(5) Uani 0.50 1 d PDU I 2
F50' F 0.3479(9) 0.6220(8) 0.5650(7) 0.119(5) Uani 0.50 1 d PDU I 2
F51' F 0.4632(7) 0.5483(11) 0.5797(7) 0.132(5) Uani 0.50 1 d PDU I 2
F52 F 0.3029(13) 0.4948(11) 0.3301(8) 0.150(5) Uani 0.50 1 d PDU I 1
F53 F 0.3054(11) 0.4248(11) 0.4350(8) 0.138(5) Uani 0.50 1 d PDU I 1
F54 F 0.4051(10) 0.4121(11) 0.3824(12) 0.163(6) Uani 0.50 1 d PDU I 1
F52' F 0.3687(14) 0.3912(8) 0.4394(9) 0.154(5) Uani 0.50 1 d PDU I 2
F53' F 0.3804(11) 0.4519(11) 0.3371(8) 0.139(5) Uani 0.50 1 d PDU I 2
F54' F 0.2727(9) 0.4914(12) 0.3709(11) 0.159(6) Uani 0.50 1 d PDU I 2
O1 O -0.1069(4) 0.4147(4) 0.3776(4) 0.097(2) Uani 1 1 d . . .
O2 O 0.0031(4) 0.4615(5) 0.3028(4) 0.096(2) Uani 1 1 d . . .
O3 O 0.1108(4) 0.3138(5) 0.3343(4) 0.088(2) Uani 1 1 d . . .
O4 O 0.0374(4) 0.3219(6) 0.4431(4) 0.104(2) Uani 1 1 d . . .
O5 O -0.0573(4) 0.2422(4) 0.4250(4) 0.091(2) Uani 1 1 d . . .
O6 O 0.0240(4) 0.2248(4) 0.3226(4) 0.0804(18) Uani 1 1 d . . .
O7 O 0.8407(4) 0.9478(4) -0.0943(3) 0.0777(17) Uani 1 1 d . . .
O8 O 0.7977(3) 0.8196(4) -0.0796(3) 0.0731(16) Uani 1 1 d . . .
O9 O 0.8099(4) 0.8272(4) 0.1172(3) 0.0843(19) Uani 1 1 d . . .
O10 O 0.8235(4) 0.7199(4) 0.0629(4) 0.0824(18) Uani 1 1 d . . .
O11 O 0.9406(4) 0.7702(5) 0.0071(4) 0.096(2) Uani 1 1 d . . .
O12 O 0.9055(4) 0.8981(4) 0.0402(4) 0.092(2) Uani 1 1 d . . .
O13 O 0.3328(4) 0.8081(4) 0.3644(3) 0.0719(16) Uani 1 1 d . . .
O14 O 0.3855(4) 0.8229(4) 0.2409(3) 0.0690(15) Uani 1 1 d . . .
O15 O 0.4798(4) 0.6572(4) 0.2809(3) 0.0742(16) Uani 1 1 d . . .
O16 O 0.4808(4) 0.7276(4) 0.3670(3) 0.0790(17) Uani 1 1 d . . .
O17 O 0.3929(4) 0.6394(4) 0.4433(3) 0.0837(19) Uani 1 1 d . . .
O18 O 0.3775(4) 0.5792(4) 0.3530(3) 0.0826(18) Uani 1 1 d . . .
N1 N -0.1259(4) 0.3509(5) 0.2836(5) 0.084(2) Uani 1 1 d . . .
N2 N -0.0091(4) 0.3812(4) 0.2182(4) 0.0685(19) Uani 1 1 d . . .
N3 N 0.4265(3) 0.5868(4) -0.0558(3) 0.0509(14) Uani 1 1 d . . .
N4 N 0.5445(4) 0.6291(4) -0.1018(3) 0.0597(16) Uani 1 1 d . . .
N5 N 0.6913(3) 0.8627(4) 0.0090(3) 0.0555(15) Uani 1 1 d . . .
N6 N 0.7433(5) 0.9775(5) 0.0058(4) 0.079(2) Uani 1 1 d . . .
N7 N 0.3143(4) 0.7137(4) 0.2308(3) 0.0595(16) Uani 1 1 d . . .
N8 N 0.2493(4) 0.7164(4) 0.3419(4) 0.0650(18) Uani 1 1 d . . .
C1 C -0.1864(6) 0.3433(8) 0.3146(7) 0.104(4) Uani 1 1 d . . .
H1A H -0.1875 0.3395 0.3588 0.125 Uiso 1 1 calc R . .
C2 C -0.2494(8) 0.3406(9) 0.2852(8) 0.129(5) Uani 1 1 d . . .
H2A H -0.2923 0.3394 0.3076 0.155 Uiso 1 1 calc R . .
C3 C -0.2448(7) 0.3398(10) 0.2265(9) 0.137(6) Uani 1 1 d . . .
H3A H -0.2848 0.3351 0.2073 0.164 Uiso 1 1 calc R . .
C4 C -0.1812(7) 0.3459(9) 0.1888(7) 0.120(5) Uani 1 1 d . . .
H4A H -0.1780 0.3438 0.1466 0.145 Uiso 1 1 calc R . .
C5 C -0.1252(5) 0.3550(6) 0.2199(5) 0.076(3) Uani 1 1 d . . .
C6 C -0.0585(5) 0.3701(6) 0.1845(5) 0.070(2) Uani 1 1 d . . .
C7 C -0.0520(7) 0.3773(8) 0.1185(6) 0.102(4) Uani 1 1 d . . .
H7A H -0.0867 0.3683 0.0964 0.122 Uiso 1 1 calc R . .
C8 C 0.0082(7) 0.3985(8) 0.0862(6) 0.106(4) Uani 1 1 d . . .
H8A H 0.0147 0.4030 0.0420 0.128 Uiso 1 1 calc R . .
C9 C 0.0576(5) 0.4126(5) 0.1193(5) 0.069(2) Uani 1 1 d . . .
C10 C 0.0479(5) 0.4026(5) 0.1851(5) 0.068(2) Uani 1 1 d . . .
H10A H 0.0823 0.4110 0.2080 0.082 Uiso 1 1 calc R . .
C11 C 0.1186(5) 0.4374(6) 0.0857(5) 0.073(2) Uani 1 1 d . . .
C12 C 0.1691(5) 0.4581(6) 0.0550(5) 0.070(2) Uani 1 1 d . . .
C13 C 0.2258(5) 0.4810(5) 0.0203(5) 0.067(2) Uani 1 1 d . . .
C14 C 0.2745(5) 0.5003(6) -0.0110(5) 0.068(2) Uani 1 1 d . . .
C15 C 0.3372(4) 0.5204(5) -0.0438(4) 0.0554(18) Uani 1 1 d . . .
C16 C 0.3722(5) 0.4902(6) -0.0900(5) 0.069(2) Uani 1 1 d . . .
H16A H 0.3535 0.4579 -0.1023 0.083 Uiso 1 1 calc R . .
C17 C 0.4340(5) 0.5087(5) -0.1167(4) 0.065(2) Uani 1 1 d . . .
H17A H 0.4581 0.4880 -0.1467 0.078 Uiso 1 1 calc R . .
C18 C 0.4608(4) 0.5577(5) -0.0994(4) 0.0545(18) Uani 1 1 d . . .
C19 C 0.5271(5) 0.5800(5) -0.1255(4) 0.062(2) Uani 1 1 d . . .
C20 C 0.5711(6) 0.5542(7) -0.1688(5) 0.084(3) Uani 1 1 d . . .
H20A H 0.5597 0.5202 -0.1843 0.101 Uiso 1 1 calc R . .
C21 C 0.6334(6) 0.5795(8) -0.1894(6) 0.101(4) Uani 1 1 d . . .
H21A H 0.6651 0.5603 -0.2168 0.121 Uiso 1 1 calc R . .
C22 C 0.6472(6) 0.6329(8) -0.1688(6) 0.101(4) Uani 1 1 d . . .
H22A H 0.6861 0.6535 -0.1850 0.121 Uiso 1 1 calc R . .
C23 C 0.6029(5) 0.6557(7) -0.1238(5) 0.078(3) Uani 1 1 d . . .
H23A H 0.6135 0.6902 -0.1083 0.094 Uiso 1 1 calc R . .
C24 C 0.3669(4) 0.5682(5) -0.0278(4) 0.0575(19) Uani 1 1 d . . .
H24A H 0.3450 0.5881 0.0033 0.069 Uiso 1 1 calc R . .
C25 C 0.5306(4) 0.7173(5) -0.0121(4) 0.061(2) Uani 1 1 d . . .
C26 C 0.5618(5) 0.7554(5) 0.0005(4) 0.063(2) Uani 1 1 d . . .
C27 C 0.5927(5) 0.8072(5) 0.0151(4) 0.061(2) Uani 1 1 d . . .
C28 C 0.5506(5) 0.8577(6) 0.0426(5) 0.074(2) Uani 1 1 d . . .
H28A H 0.5041 0.8544 0.0563 0.089 Uiso 1 1 calc R . .
C29 C 0.5775(5) 0.9128(6) 0.0497(5) 0.075(2) Uani 1 1 d . . .
H29A H 0.5488 0.9482 0.0669 0.090 Uiso 1 1 calc R . .
C30 C 0.6470(5) 0.9156(5) 0.0311(4) 0.0599(19) Uani 1 1 d . . .
C31 C 0.6759(5) 0.9802(5) 0.0274(5) 0.068(2) Uani 1 1 d . . .
C32 C 0.6338(7) 1.0434(6) 0.0432(6) 0.090(3) Uani 1 1 d . . .
H32A H 0.5889 1.0427 0.0619 0.108 Uiso 1 1 calc R . .
C33 C 0.6611(7) 1.1078(7) 0.0302(7) 0.097(3) Uani 1 1 d . . .
H33A H 0.6337 1.1511 0.0392 0.117 Uiso 1 1 calc R . .
C34 C 0.7273(8) 1.1064(7) 0.0046(7) 0.107(4) Uani 1 1 d . . .
H34A H 0.7456 1.1492 -0.0055 0.129 Uiso 1 1 calc R . .
C35 C 0.7671(6) 1.0400(6) -0.0064(6) 0.085(3) Uani 1 1 d . . .
H35A H 0.8132 1.0388 -0.0232 0.102 Uiso 1 1 calc R . .
C36 C 0.6631(5) 0.8113(5) 0.0007(4) 0.061(2) Uani 1 1 d . . .
H36A H 0.6929 0.7758 -0.0159 0.074 Uiso 1 1 calc R . .
C37 C 0.4112(4) 0.6713(5) 0.0350(4) 0.0541(18) Uani 1 1 d . . .
C38 C 0.3719(5) 0.6777(5) 0.0784(4) 0.0584(19) Uani 1 1 d . . .
C39 C 0.3265(5) 0.6864(5) 0.1316(4) 0.0583(19) Uani 1 1 d . . .
C40 C 0.2602(5) 0.6695(7) 0.1417(5) 0.080(3) Uani 1 1 d . . .
H40A H 0.2425 0.6524 0.1131 0.096 Uiso 1 1 calc R . .
C41 C 0.2205(5) 0.6782(7) 0.1942(5) 0.080(3) Uani 1 1 d . . .
H41A H 0.1751 0.6685 0.2004 0.096 Uiso 1 1 calc R . .
C42 C 0.2482(5) 0.7012(5) 0.2378(5) 0.065(2) Uani 1 1 d . . .
C43 C 0.2087(5) 0.7101(5) 0.2968(5) 0.067(2) Uani 1 1 d . . .
C44 C 0.1362(7) 0.7116(8) 0.3040(7) 0.101(4) Uani 1 1 d . . .
H44A H 0.1089 0.7082 0.2715 0.121 Uiso 1 1 calc R . .
C45 C 0.1058(8) 0.7181(10) 0.3594(7) 0.121(5) Uani 1 1 d . . .
H45A H 0.0568 0.7187 0.3650 0.145 Uiso 1 1 calc R . .
C46 C 0.1430(7) 0.7236(8) 0.4063(7) 0.108(4) Uani 1 1 d . . .
H46A H 0.1209 0.7284 0.4441 0.130 Uiso 1 1 calc R . .
C47 C 0.2160(7) 0.7218(7) 0.3971(6) 0.090(3) Uani 1 1 d . . .
H47A H 0.2432 0.7245 0.4301 0.108 Uiso 1 1 calc R . .
C48 C 0.3505(5) 0.7082(5) 0.1774(4) 0.0595(19) Uani 1 1 d . . .
H48A H 0.3950 0.7200 0.1711 0.071 Uiso 1 1 calc R . .
C101 C -0.1893(8) 0.5022(8) 0.4141(8) 0.142(4) Uani 1 1 d DU . .
C102 C -0.1205(7) 0.4803(8) 0.3796(8) 0.109(3) Uani 1 1 d U A .
C103 C -0.0816(8) 0.5330(8) 0.3529(7) 0.113(3) Uani 1 1 d U . .
H10B H -0.0954 0.5796 0.3601 0.135 Uiso 1 1 calc R A .
C104 C -0.0229(8) 0.5203(8) 0.3157(8) 0.114(3) Uani 1 1 d U A .
C105 C 0.0138(8) 0.5891(9) 0.2813(8) 0.144(4) Uani 1 1 d DU . .
C106 C 0.2311(7) 0.3186(9) 0.3288(7) 0.145(4) Uani 1 1 d DU . .
C107 C 0.1606(7) 0.3166(11) 0.3639(7) 0.124(3) Uani 1 1 d U B .
C108 C 0.1579(7) 0.3257(11) 0.4259(7) 0.131(3) Uani 1 1 d U . .
H10C H 0.1984 0.3317 0.4431 0.157 Uiso 1 1 calc R B .
C109 C 0.0962(8) 0.3256(12) 0.4601(8) 0.136(3) Uani 1 1 d U B .
C110 C 0.0982(7) 0.3276(11) 0.5297(8) 0.173(5) Uani 1 1 d DU . .
C111 C -0.1131(9) 0.1433(7) 0.4903(8) 0.156(7) Uani 1 1 d D . .
C112 C -0.0649(8) 0.1764(7) 0.4321(6) 0.109(4) Uani 1 1 d D C .
C113 C -0.0353(9) 0.1333(8) 0.3935(8) 0.126(5) Uani 1 1 d . . .
H11B H -0.0452 0.0857 0.4020 0.151 Uiso 1 1 calc R C .
C114 C 0.0080(7) 0.1616(7) 0.3430(7) 0.099(4) Uani 1 1 d . C .
C115 C 0.0414(8) 0.1092(7) 0.3046(7) 0.169(9) Uani 1 1 d D . .
C116 C 0.8457(5) 1.0428(6) -0.2032(5) 0.094(3) Uani 1 1 d DU . .
C117 C 0.8299(5) 0.9656(5) -0.1545(5) 0.066(2) Uani 1 1 d . D .
C118 C 0.8037(5) 0.9234(6) -0.1821(5) 0.073(2) Uani 1 1 d . . .
H11A H 0.7956 0.9440 -0.2292 0.088 Uiso 1 1 calc R D .
C119 C 0.7897(4) 0.8546(5) -0.1439(5) 0.063(2) Uani 1 1 d . D .
C120 C 0.7631(6) 0.8108(6) -0.1776(5) 0.098(3) Uani 1 1 d DU . .
C121 C 0.7824(9) 0.7933(8) 0.2284(6) 0.156(7) Uani 1 1 d D . .
C122 C 0.7988(7) 0.7726(7) 0.1674(6) 0.089(3) Uani 1 1 d . E .
C123 C 0.7999(8) 0.6975(7) 0.1747(6) 0.105(4) Uani 1 1 d . . .
H12A H 0.7912 0.6606 0.2161 0.126 Uiso 1 1 calc R E .
C124 C 0.8137(6) 0.6777(6) 0.1218(6) 0.079(3) Uani 1 1 d . E .
C125 C 0.8167(8) 0.5928(8) 0.1320(7) 0.126(3) Uani 1 1 d DU . .
C126 C 1.0531(8) 0.6667(11) 0.0564(8) 0.171(5) Uani 1 1 d DU . .
C127 C 0.9998(6) 0.7512(10) 0.0428(9) 0.123(5) Uani 1 1 d . F .
C128 C 1.0167(8) 0.7950(12) 0.0699(9) 0.139(6) Uani 1 1 d . . .
H12B H 1.0632 0.7759 0.0932 0.167 Uiso 1 1 calc R F .
C129 C 0.9682(7) 0.8681(8) 0.0650(6) 0.094(3) Uani 1 1 d . F .
C130 C 0.9954(6) 0.9092(8) 0.1001(7) 0.139(6) Uani 1 1 d D . .
C131 C 0.3151(6) 0.9131(6) 0.3956(6) 0.105(4) Uani 1 1 d D . .
C132 C 0.3396(5) 0.8755(5) 0.3464(5) 0.068(2) Uani 1 1 d . G .
C133 C 0.3670(6) 0.9187(6) 0.2868(5) 0.077(3) Uani 1 1 d . . .
H13A H 0.3728 0.9677 0.2797 0.092 Uiso 1 1 calc R G .
C134 C 0.3857(5) 0.8892(5) 0.2386(5) 0.066(2) Uani 1 1 d . G .
C135 C 0.4097(6) 0.9418(6) 0.1718(5) 0.096(3) Uani 1 1 d D . .
C136 C 0.5854(6) 0.6312(7) 0.2235(5) 0.106(4) Uani 1 1 d D . .
C137 C 0.5429(6) 0.6654(6) 0.2714(5) 0.078(3) Uani 1 1 d . H .
C138 C 0.5779(6) 0.6981(7) 0.3013(6) 0.091(3) Uani 1 1 d . . .
H13B H 0.6254 0.7004 0.2905 0.109 Uiso 1 1 calc R H .
C139 C 0.5439(6) 0.7272(6) 0.3465(6) 0.080(3) Uani 1 1 d . H .
C140 C 0.5857(6) 0.7622(8) 0.3797(6) 0.118(4) Uani 1 1 d D . .
C141 C 0.3959(6) 0.5590(6) 0.5604(6) 0.111(3) Uani 1 1 d DU . .
C142 C 0.3863(7) 0.5740(7) 0.4844(5) 0.091(3) Uani 1 1 d U I .
C143 C 0.3717(8) 0.5155(7) 0.4706(6) 0.102(3) Uani 1 1 d U . .
H14A H 0.3657 0.4701 0.5063 0.122 Uiso 1 1 calc R I .
C144 C 0.3659(8) 0.5235(7) 0.4037(6) 0.103(3) Uani 1 1 d U I .
C145 C 0.3444(8) 0.4612(8) 0.3883(6) 0.132(4) Uani 1 1 d DU . .
O01 O 0.4813(16) 0.8693(11) -0.1687(9) 0.333(15) Uani 1 1 d . . .
O02 O 0.2534(13) 0.7766(10) -0.1057(12) 0.340(16) Uani 1 1 d . . .
O03 O -0.4141(15) 0.264(3) 0.2671(18) 0.20(3) Uani 0.35(3) 1 d PU J 1
O04 O -0.4422(11) 0.330(2) 0.3164(15) 0.248(16) Uani 0.65(3) 1 d PU J 2
O05 O 0.841(3) 0.9067(19) 0.518(3) 0.35(3) Uani 0.50 1 d PU . .

loop_
_atom_site_aniso_label
_atom_site_aniso_U_11
_atom_site_aniso_U_22
_atom_site_aniso_U_33
_atom_site_aniso_U_23
_atom_site_aniso_U_13
_atom_site_aniso_U_12
Pt1 0.05086(18) 0.0657(2) 0.05620(19) -0.03384(15) 0.01846(13) -0.03556(14)
Yb1 0.0682(3) 0.0886(3) 0.0841(3) -0.0472(2) 0.0407(2) -0.0500(2)
Yb2 0.0789(3) 0.0724(2) 0.0550(2) -0.03529(19) 0.02085(17) -0.03925(19)
Yb3 0.0614(2) 0.0701(2) 0.0762(3) -0.0343(2) 0.00468(17) -0.03922(18)
F1 0.113(9) 0.171(10) 0.187(12) -0.090(9) 0.095(9) -0.073(8)
F2 0.142(10) 0.151(10) 0.202(13) -0.098(9) 0.060(10) -0.043(9)
F3 0.161(11) 0.181(11) 0.170(11) -0.097(9) 0.089(9) -0.059(9)
F1' 0.160(11) 0.152(10) 0.197(12) -0.116(9) 0.077(10) -0.039(9)
F2' 0.137(10) 0.180(11) 0.175(11) -0.078(9) 0.095(9) -0.059(9)
F3' 0.134(10) 0.195(12) 0.207(13) -0.078(10) 0.068(10) -0.033(10)
F4 0.140(9) 0.144(9) 0.207(12) -0.093(9) 0.091(9) -0.120(8)
F5 0.186(11) 0.140(9) 0.216(12) -0.114(9) 0.066(10) -0.113(8)
F6 0.171(12) 0.153(11) 0.214(12) -0.039(10) 0.090(11) -0.090(10)
F4' 0.180(11) 0.133(9) 0.198(12) -0.088(9) 0.054(10) -0.090(9)
F5' 0.185(12) 0.164(11) 0.218(13) -0.058(10) 0.114(10) -0.097(10)
F6' 0.172(11) 0.158(10) 0.242(14) -0.066(11) 0.056(11) -0.122(8)
F7 0.116(8) 0.265(12) 0.151(10) -0.159(10) 0.087(7) -0.107(9)
F8 0.094(8) 0.272(14) 0.185(12) -0.130(11) 0.057(8) -0.110(9)
F9 0.141(9) 0.263(13) 0.174(11) -0.106(10) 0.093(8) -0.126(9)
F7' 0.105(8) 0.241(12) 0.175(10) -0.130(9) 0.074(7) -0.137(8)
F8' 0.127(9) 0.283(13) 0.151(10) -0.116(11) 0.093(8) -0.117(10)
F9' 0.117(10) 0.275(14) 0.172(12) -0.145(11) 0.079(9) -0.081(10)
F10 0.165(11) 0.327(15) 0.117(9) -0.124(10) 0.080(8) -0.102(12)
F11 0.193(12) 0.317(15) 0.152(10) -0.162(10) 0.045(9) -0.099(12)
F12 0.170(11) 0.317(15) 0.130(9) -0.133(10) 0.037(9) -0.112(11)
F10' 0.174(11) 0.311(14) 0.145(9) -0.158(9) 0.024(9) -0.114(10)
F11' 0.178(12) 0.323(15) 0.124(9) -0.123(10) 0.043(9) -0.095(12)
F12' 0.177(11) 0.311(15) 0.133(10) -0.154(10) 0.080(9) -0.102(12)
F16 0.197(14) 0.160(11) 0.135(11) -0.084(9) 0.085(9) -0.060(10)
F17 0.26(2) 0.126(12) 0.223(16) -0.127(12) 0.124(15) -0.095(13)
F18 0.229(15) 0.148(13) 0.222(14) -0.099(12) 0.100(14) 0.004(12)
F16' 0.254(18) 0.107(10) 0.235(14) -0.105(11) 0.124(14) -0.050(12)
F17' 0.199(13) 0.142(13) 0.186(13) -0.099(11) 0.098(11) -0.018(11)
F18' 0.222(16) 0.162(12) 0.115(10) -0.083(10) 0.059(11) -0.083(11)
F19 0.144(10) 0.087(8) 0.119(9) -0.036(7) 0.011(8) -0.052(7)
F20 0.126(9) 0.104(8) 0.094(8) -0.017(7) -0.002(7) -0.068(7)
F21 0.112(8) 0.140(8) 0.121(8) -0.062(7) 0.046(7) -0.094(7)
F19' 0.132(9) 0.103(8) 0.070(7) -0.033(6) 0.030(6) -0.057(7)
F20' 0.126(9) 0.138(8) 0.116(8) -0.064(7) 0.027(7) -0.098(7)
F21' 0.141(11) 0.081(7) 0.132(9) -0.046(7) 0.029(8) -0.032(7)
F22 0.157(10) 0.093(7) 0.125(9) -0.050(7) 0.000(7) -0.079(7)
F23 0.162(9) 0.117(9) 0.123(9) -0.081(7) 0.040(8) -0.045(7)
F24 0.126(9) 0.119(8) 0.131(9) -0.072(7) -0.026(7) -0.048(7)
F22' 0.156(10) 0.130(8) 0.102(8) -0.066(7) 0.006(8) -0.067(7)
F23' 0.128(9) 0.132(9) 0.134(9) -0.071(7) 0.006(7) -0.082(7)
F24' 0.180(10) 0.086(7) 0.134(10) -0.065(7) -0.001(8) -0.031(7)
F25 0.32(2) 0.159(14) 0.134(12) -0.092(11) 0.019(13) -0.091(14)
F26 0.32(2) 0.173(13) 0.096(10) -0.062(10) 0.035(12) -0.082(13)
F27 0.30(2) 0.161(16) 0.164(14) -0.096(13) 0.040(15) -0.004(16)
F25' 0.31(2) 0.172(14) 0.101(11) -0.054(11) 0.068(13) -0.104(14)
F26' 0.31(2) 0.144(13) 0.145(11) -0.096(10) 0.044(14) -0.032(14)
F27' 0.318(19) 0.185(15) 0.119(11) -0.099(11) -0.001(11) -0.090(13)
F28 0.166(9) 0.101(7) 0.158(10) -0.059(7) 0.032(8) -0.060(7)
F29 0.167(9) 0.110(7) 0.161(9) -0.058(7) 0.031(8) -0.093(7)
F30 0.185(12) 0.083(7) 0.149(9) -0.018(7) 0.006(9) -0.066(8)
F28' 0.171(10) 0.086(7) 0.154(9) -0.038(7) 0.029(8) -0.071(7)
F29' 0.169(11) 0.083(7) 0.178(11) -0.069(7) 0.040(9) -0.032(7)
F30' 0.180(9) 0.112(7) 0.158(10) -0.065(7) 0.019(8) -0.087(7)
F31 0.124(9) 0.204(11) 0.261(14) -0.168(11) -0.014(9) -0.005(8)
F32 0.111(9) 0.224(12) 0.256(13) -0.132(12) -0.026(9) -0.014(9)
F33 0.138(11) 0.228(13) 0.247(13) -0.164(12) 0.029(10) -0.027(10)
F31' 0.100(9) 0.226(12) 0.260(13) -0.153(11) -0.036(9) -0.019(9)
F32' 0.118(9) 0.202(11) 0.240(12) -0.183(10) 0.010(8) -0.031(8)
F33' 0.121(10) 0.200(12) 0.271(15) -0.155(12) -0.016(10) -0.004(9)
F34 0.183(13) 0.185(12) 0.187(14) -0.129(11) -0.004(11) -0.074(11)
F35 0.180(11) 0.192(13) 0.185(13) -0.062(11) 0.022(11) -0.157(10)
F36 0.205(15) 0.179(12) 0.136(10) -0.094(10) -0.003(10) -0.103(11)
F34' 0.205(14) 0.193(14) 0.191(14) -0.094(12) -0.008(11) -0.113(11)
F35' 0.206(15) 0.196(13) 0.148(11) -0.112(10) 0.014(11) -0.092(12)
F36' 0.169(11) 0.159(10) 0.180(13) -0.115(10) 0.030(11) -0.103(9)
F37 0.204(15) 0.162(12) 0.098(9) -0.091(9) 0.060(9) -0.071(10)
F38 0.210(14) 0.156(13) 0.162(13) -0.102(11) 0.069(12) -0.028(11)
F39 0.195(14) 0.149(11) 0.139(12) -0.101(9) 0.051(10) -0.094(11)
F37' 0.211(15) 0.097(9) 0.150(11) -0.092(9) 0.072(10) -0.055(9)
F38' 0.202(14) 0.183(13) 0.103(10) -0.099(9) 0.014(10) -0.051(12)
F39' 0.188(13) 0.149(12) 0.145(12) -0.095(10) 0.114(10) -0.081(10)
F40 0.161(12) 0.117(9) 0.068(7) -0.043(6) 0.044(7) -0.066(9)
F41 0.133(11) 0.195(13) 0.110(10) -0.076(10) 0.063(8) -0.099(9)
F42 0.180(12) 0.092(9) 0.093(9) -0.002(7) 0.040(9) -0.023(9)
F40' 0.191(14) 0.090(8) 0.097(9) -0.028(7) 0.022(10) -0.081(9)
F41' 0.188(13) 0.135(11) 0.074(8) -0.015(7) 0.004(9) -0.072(10)
F42' 0.158(11) 0.172(11) 0.110(10) -0.060(9) 0.083(8) -0.060(10)
F43 0.146(10) 0.154(11) 0.101(8) -0.090(8) 0.024(8) -0.051(9)
F44 0.174(15) 0.153(12) 0.151(11) -0.084(10) 0.037(11) 0.010(11)
F45 0.121(10) 0.170(12) 0.105(9) -0.074(8) 0.068(8) -0.075(9)
F43' 0.133(11) 0.178(13) 0.156(12) -0.106(11) 0.052(10) -0.043(10)
F44' 0.160(10) 0.161(12) 0.079(8) -0.055(8) 0.050(8) -0.065(9)
F45' 0.147(12) 0.132(9) 0.135(9) -0.104(8) 0.024(9) -0.024(9)
F46 0.134(11) 0.167(13) 0.182(13) -0.122(11) 0.008(10) -0.060(10)
F47 0.152(13) 0.158(12) 0.182(13) -0.078(10) 0.007(11) -0.106(10)
F48 0.136(11) 0.185(14) 0.152(13) -0.073(11) -0.048(10) -0.054(10)
F46' 0.123(10) 0.190(14) 0.180(14) -0.100(12) -0.008(10) -0.059(10)
F47' 0.145(11) 0.185(14) 0.137(11) -0.100(11) -0.019(9) -0.058(11)
F48' 0.156(13) 0.145(11) 0.207(14) -0.069(11) -0.015(12) -0.079(10)
F49 0.127(10) 0.158(12) 0.079(8) -0.009(8) -0.014(7) -0.048(9)
F50 0.144(11) 0.147(10) 0.073(7) 0.002(7) -0.009(7) -0.021(9)
F51 0.157(10) 0.155(10) 0.080(7) -0.053(8) 0.048(7) -0.059(9)
F49' 0.136(11) 0.149(10) 0.068(7) -0.004(7) 0.003(7) -0.037(9)
F50' 0.160(10) 0.141(10) 0.069(7) -0.047(7) 0.050(7) -0.067(8)
F51' 0.099(8) 0.167(11) 0.079(7) -0.012(8) -0.026(6) -0.024(8)
F52 0.217(12) 0.130(9) 0.121(10) -0.047(8) -0.006(10) -0.084(9)
F53 0.179(11) 0.127(9) 0.136(9) -0.045(8) 0.032(9) -0.101(8)
F54 0.223(12) 0.113(9) 0.162(11) -0.072(9) 0.018(10) -0.047(9)
F52' 0.230(13) 0.086(8) 0.151(10) -0.043(8) 0.011(10) -0.065(9)
F53' 0.218(12) 0.113(9) 0.107(9) -0.061(7) 0.004(9) -0.055(9)
F54' 0.187(12) 0.147(10) 0.153(11) -0.054(9) 0.010(10) -0.078(9)
O1 0.092(5) 0.094(5) 0.136(7) -0.063(5) 0.059(5) -0.057(4)
O2 0.114(6) 0.111(5) 0.112(6) -0.067(5) 0.064(5) -0.082(5)
O3 0.074(4) 0.121(6) 0.100(5) -0.064(5) 0.041(4) -0.053(4)
O4 0.097(5) 0.158(7) 0.097(5) -0.077(5) 0.050(4) -0.065(5)
O5 0.114(6) 0.096(5) 0.090(5) -0.050(4) 0.059(4) -0.063(4)
O6 0.076(4) 0.083(4) 0.095(5) -0.046(4) 0.036(3) -0.034(3)
O7 0.082(4) 0.090(4) 0.086(5) -0.039(4) 0.015(3) -0.058(4)
O8 0.069(4) 0.077(4) 0.091(5) -0.040(4) 0.007(3) -0.039(3)
O9 0.116(5) 0.077(4) 0.071(4) -0.026(3) 0.001(4) -0.051(4)
O10 0.083(4) 0.072(4) 0.094(5) -0.033(4) 0.003(4) -0.028(3)
O11 0.067(4) 0.130(6) 0.123(6) -0.077(5) 0.011(4) -0.039(4)
O12 0.089(5) 0.089(5) 0.120(6) -0.048(4) -0.008(4) -0.049(4)
O13 0.089(4) 0.079(4) 0.069(4) -0.040(3) 0.028(3) -0.046(3)
O14 0.088(4) 0.076(4) 0.059(3) -0.035(3) 0.020(3) -0.041(3)
O15 0.082(4) 0.087(4) 0.069(4) -0.041(3) 0.021(3) -0.037(3)
O16 0.089(5) 0.094(5) 0.076(4) -0.048(4) 0.015(3) -0.043(4)
O17 0.112(5) 0.089(4) 0.058(4) -0.028(3) 0.014(3) -0.047(4)
O18 0.104(5) 0.094(5) 0.080(4) -0.053(4) 0.026(4) -0.049(4)
N1 0.059(5) 0.094(6) 0.119(7) -0.051(5) 0.042(4) -0.047(4)
N2 0.067(4) 0.078(5) 0.082(5) -0.038(4) 0.031(4) -0.049(4)
N3 0.059(4) 0.059(4) 0.054(4) -0.030(3) 0.014(3) -0.037(3)
N4 0.054(4) 0.079(4) 0.063(4) -0.034(4) 0.022(3) -0.040(3)
N5 0.053(4) 0.058(4) 0.068(4) -0.033(3) 0.003(3) -0.025(3)
N6 0.093(6) 0.070(5) 0.091(6) -0.037(4) 0.006(4) -0.048(4)
N7 0.065(4) 0.070(4) 0.067(4) -0.041(4) 0.028(3) -0.039(3)
N8 0.075(5) 0.075(4) 0.067(4) -0.041(4) 0.030(3) -0.041(4)
C1 0.077(7) 0.138(10) 0.130(10) -0.067(9) 0.049(7) -0.067(7)
C2 0.104(10) 0.149(12) 0.125(11) -0.025(10) 0.038(9) -0.079(9)
C3 0.072(8) 0.184(15) 0.137(12) -0.022(11) 0.008(8) -0.081(9)
C4 0.101(9) 0.166(13) 0.106(9) -0.034(9) 0.010(7) -0.090(9)
C5 0.063(5) 0.086(6) 0.092(7) -0.033(5) 0.016(5) -0.047(5)
C6 0.065(5) 0.076(6) 0.069(6) -0.019(5) 0.020(4) -0.042(4)
C7 0.104(9) 0.148(11) 0.095(8) -0.060(8) 0.030(6) -0.087(8)
C8 0.135(10) 0.159(11) 0.070(7) -0.057(7) 0.049(7) -0.100(9)
C9 0.074(6) 0.072(5) 0.071(6) -0.031(5) 0.029(4) -0.041(4)
C10 0.057(5) 0.079(6) 0.087(6) -0.040(5) 0.030(4) -0.044(4)
C11 0.071(6) 0.079(6) 0.080(6) -0.033(5) 0.028(5) -0.042(5)
C12 0.079(6) 0.076(6) 0.065(5) -0.028(5) 0.031(4) -0.044(5)
C13 0.075(6) 0.071(5) 0.069(5) -0.030(4) 0.025(4) -0.045(5)
C14 0.086(6) 0.080(6) 0.072(6) -0.046(5) 0.025(5) -0.054(5)
C15 0.058(5) 0.068(5) 0.060(5) -0.034(4) 0.015(3) -0.038(4)
C16 0.073(6) 0.088(6) 0.085(6) -0.057(5) 0.027(5) -0.048(5)
C17 0.069(5) 0.084(6) 0.074(5) -0.055(5) 0.029(4) -0.040(4)
C18 0.054(4) 0.073(5) 0.057(4) -0.040(4) 0.020(3) -0.033(4)
C19 0.059(5) 0.081(6) 0.063(5) -0.041(4) 0.023(4) -0.032(4)
C20 0.082(7) 0.122(8) 0.091(7) -0.073(7) 0.044(5) -0.055(6)
C21 0.087(8) 0.144(11) 0.101(8) -0.069(8) 0.056(6) -0.057(7)
C22 0.082(7) 0.161(11) 0.119(9) -0.092(9) 0.064(7) -0.079(7)
C23 0.062(5) 0.118(8) 0.080(6) -0.051(6) 0.028(4) -0.053(5)
C24 0.052(4) 0.075(5) 0.069(5) -0.043(4) 0.028(4) -0.037(4)
C25 0.056(5) 0.083(6) 0.058(5) -0.032(4) 0.020(4) -0.041(4)
C26 0.064(5) 0.085(6) 0.066(5) -0.042(5) 0.010(4) -0.045(4)
C27 0.057(5) 0.069(5) 0.072(5) -0.034(4) 0.008(4) -0.033(4)
C28 0.066(5) 0.089(6) 0.084(6) -0.044(5) 0.024(5) -0.039(5)
C29 0.074(6) 0.082(6) 0.088(7) -0.049(5) 0.022(5) -0.034(5)
C30 0.063(5) 0.067(5) 0.064(5) -0.033(4) 0.003(4) -0.032(4)
C31 0.083(6) 0.069(5) 0.069(5) -0.036(4) 0.002(4) -0.038(5)
C32 0.096(8) 0.086(7) 0.117(9) -0.061(7) 0.013(6) -0.041(6)
C33 0.108(9) 0.078(7) 0.125(10) -0.055(7) 0.003(7) -0.035(6)
C34 0.136(11) 0.071(6) 0.135(11) -0.043(7) -0.001(8) -0.056(7)
C35 0.087(7) 0.070(6) 0.111(8) -0.035(6) 0.000(6) -0.044(5)
C36 0.063(5) 0.072(5) 0.073(5) -0.040(4) 0.015(4) -0.040(4)
C37 0.055(4) 0.066(5) 0.059(5) -0.034(4) 0.014(4) -0.033(4)
C38 0.064(5) 0.077(5) 0.065(5) -0.048(4) 0.020(4) -0.039(4)
C39 0.065(5) 0.069(5) 0.058(5) -0.036(4) 0.012(4) -0.032(4)
C40 0.069(6) 0.132(9) 0.083(6) -0.070(6) 0.030(5) -0.060(6)
C41 0.068(6) 0.129(8) 0.088(7) -0.070(7) 0.032(5) -0.059(6)
C42 0.065(5) 0.075(5) 0.073(5) -0.042(5) 0.024(4) -0.037(4)
C43 0.080(6) 0.076(5) 0.077(6) -0.049(5) 0.038(5) -0.048(5)
C44 0.097(8) 0.154(11) 0.115(9) -0.093(9) 0.058(7) -0.079(8)
C45 0.107(9) 0.188(14) 0.131(11) -0.108(11) 0.070(8) -0.083(9)
C46 0.117(9) 0.155(11) 0.117(9) -0.097(9) 0.085(8) -0.084(9)
C47 0.114(9) 0.114(8) 0.080(7) -0.063(6) 0.052(6) -0.063(7)
C48 0.062(5) 0.073(5) 0.061(5) -0.034(4) 0.029(4) -0.041(4)
C101 0.129(7) 0.155(7) 0.177(8) -0.098(7) 0.069(6) -0.063(6)
C102 0.114(7) 0.127(6) 0.150(7) -0.097(6) 0.068(6) -0.075(5)
C103 0.131(7) 0.125(6) 0.147(7) -0.094(6) 0.072(6) -0.083(5)
C104 0.134(7) 0.129(6) 0.152(7) -0.094(6) 0.072(6) -0.097(6)
C105 0.162(8) 0.143(7) 0.185(9) -0.093(7) 0.067(7) -0.100(7)
C106 0.110(6) 0.255(9) 0.152(7) -0.133(7) 0.067(6) -0.110(7)
C107 0.086(6) 0.244(9) 0.124(6) -0.128(6) 0.072(5) -0.101(6)
C108 0.103(6) 0.250(9) 0.131(7) -0.130(7) 0.061(5) -0.114(6)
C109 0.119(7) 0.261(10) 0.127(7) -0.143(7) 0.064(5) -0.115(7)
C110 0.154(8) 0.296(11) 0.139(7) -0.134(8) 0.058(6) -0.111(8)
C111 0.190(17) 0.083(8) 0.23(2) -0.069(11) 0.062(15) -0.086(10)
C112 0.157(12) 0.092(8) 0.105(9) -0.050(7) 0.075(8) -0.075(8)
C113 0.172(13) 0.103(9) 0.154(12) -0.090(9) 0.099(11) -0.075(9)
C114 0.114(9) 0.091(8) 0.110(9) -0.060(7) 0.051(7) -0.039(7)
C115 0.24(2) 0.101(11) 0.21(2) -0.103(13) 0.140(18) -0.080(13)
C116 0.115(7) 0.101(6) 0.093(6) -0.044(5) 0.031(5) -0.069(5)
C117 0.062(5) 0.073(5) 0.077(6) -0.033(5) 0.019(4) -0.040(4)
C118 0.083(6) 0.080(6) 0.077(6) -0.045(5) 0.012(5) -0.035(5)
C119 0.051(4) 0.066(5) 0.084(6) -0.041(5) 0.008(4) -0.022(4)
C120 0.123(7) 0.097(6) 0.106(6) -0.063(5) 0.010(6) -0.049(5)
C121 0.26(2) 0.146(14) 0.070(9) -0.036(9) 0.003(12) -0.090(16)
C122 0.109(8) 0.084(7) 0.084(7) -0.036(6) 0.014(6) -0.045(6)
C123 0.143(11) 0.097(8) 0.085(8) -0.028(7) 0.016(7) -0.067(8)
C124 0.078(6) 0.062(5) 0.095(7) -0.029(5) 0.001(5) -0.026(5)
C125 0.162(8) 0.090(6) 0.149(8) -0.052(5) 0.030(7) -0.069(6)
C126 0.102(7) 0.212(9) 0.255(12) -0.159(9) -0.015(7) -0.033(7)
C127 0.068(7) 0.176(13) 0.188(14) -0.138(13) 0.004(8) -0.033(8)
C128 0.085(9) 0.210(17) 0.169(15) -0.123(14) -0.002(9) -0.045(10)
C129 0.093(8) 0.119(9) 0.097(8) -0.051(7) -0.003(6) -0.059(7)
C130 0.108(11) 0.162(14) 0.200(18) -0.114(15) -0.020(11) -0.054(10)
C131 0.134(11) 0.102(9) 0.114(10) -0.075(8) 0.047(8) -0.049(8)
C132 0.080(6) 0.070(5) 0.068(5) -0.039(5) 0.019(4) -0.033(5)
C133 0.101(7) 0.077(6) 0.075(6) -0.043(5) 0.030(5) -0.047(5)
C134 0.064(5) 0.067(5) 0.067(5) -0.022(4) 0.015(4) -0.032(4)
C135 0.118(10) 0.092(8) 0.089(8) -0.039(7) 0.026(7) -0.048(7)
C136 0.079(7) 0.157(12) 0.104(9) -0.080(9) 0.024(7) -0.035(8)
C137 0.078(6) 0.091(7) 0.077(6) -0.044(5) 0.012(5) -0.030(5)
C138 0.070(6) 0.123(9) 0.110(8) -0.064(7) 0.032(6) -0.052(6)
C139 0.077(6) 0.090(7) 0.091(7) -0.048(6) 0.005(5) -0.034(5)
C140 0.108(10) 0.150(13) 0.120(11) -0.066(10) -0.004(8) -0.057(9)
C141 0.120(6) 0.131(6) 0.067(5) -0.026(5) 0.020(5) -0.045(6)
C142 0.111(6) 0.099(6) 0.068(5) -0.034(4) 0.028(5) -0.046(5)
C143 0.135(7) 0.088(5) 0.087(5) -0.032(5) 0.038(5) -0.053(5)
C144 0.150(7) 0.077(5) 0.096(6) -0.038(5) 0.049(6) -0.060(5)
C145 0.183(8) 0.097(6) 0.126(7) -0.040(6) 0.020(7) -0.068(6)
O01 0.49(4) 0.178(14) 0.161(14) -0.005(11) 0.088(18) 0.026(18)
O02 0.39(3) 0.174(13) 0.42(3) -0.194(17) -0.29(2) 0.102(15)
O03 0.085(19) 0.24(4) 0.15(3) 0.05(3) -0.024(17) -0.07(2)
O04 0.109(15) 0.41(4) 0.26(3) -0.20(3) -0.011(15) -0.046(18)
O05 0.40(5) 0.13(2) 0.49(6) -0.14(3) -0.23(5) 0.00(3)

loop_
_atom_type_symbol
_atom_type_description
_atom_type_scat_dispersion_real
_atom_type_scat_dispersion_imag
_atom_type_scat_source
C C 0.0033 0.0016 'International Tables Vol C Tables 4.2.6.8 and 6.1.1.4'
H H 0.0000 0.0000 'International Tables Vol C Tables 4.2.6.8 and 6.1.1.4'
N N 0.0061 0.0033 'International Tables Vol C Tables 4.2.6.8 and 6.1.1.4'
O O 0.0106 0.0060 'International Tables Vol C Tables 4.2.6.8 and 6.1.1.4'
F F 0.0171 0.0103 'International Tables Vol C Tables 4.2.6.8 and 6.1.1.4'
Cl Cl 0.1484 0.1585 'International Tables Vol C Tables 4.2.6.8 and 6.1.1.4'
Yb Yb -0.3850 5.5486 'International Tables Vol C Tables 4.2.6.8 and 6.1.1.4'
Pt Pt -1.7033 8.3905 'International Tables Vol C Tables 4.2.6.8 and 6.1.1.4'

loop_
_geom_angle_atom_site_label_1
_geom_angle_atom_site_label_2
_geom_angle_atom_site_label_3
_geom_angle
_geom_angle_site_symmetry_1
_geom_angle_site_symmetry_3
_geom_angle_publ_flag
C37 Pt1 C25 87.4(3) . . ?
C37 Pt1 N4 174.8(3) . . ?
C25 Pt1 N4 97.5(3) . . ?
C37 Pt1 N3 96.2(3) . . ?
C25 Pt1 N3 176.3(3) . . ?
N4 Pt1 N3 78.9(2) . . ?
O3 Yb1 O6 76.4(3) . . ?
O3 Yb1 O4 73.6(3) . . ?
O6 Yb1 O4 115.4(3) . . ?
O3 Yb1 O1 138.2(3) . . ?
O6 Yb1 O1 144.1(2) . . ?
O4 Yb1 O1 76.6(3) . . ?
O3 Yb1 O2 75.0(3) . . ?
O6 Yb1 O2 139.3(2) . . ?
O4 Yb1 O2 83.1(3) . . ?
O1 Yb1 O2 73.0(2) . . ?
O3 Yb1 O5 121.3(3) . . ?
O6 Yb1 O5 73.1(2) . . ?
O4 Yb1 O5 76.2(3) . . ?
O1 Yb1 O5 77.9(3) . . ?
O2 Yb1 O5 147.4(2) . . ?
O3 Yb1 N1 141.8(3) . . ?
O6 Yb1 N1 79.0(3) . . ?
O4 Yb1 N1 144.2(3) . . ?
O1 Yb1 N1 74.4(3) . . ?
O2 Yb1 N1 107.6(3) . . ?
O5 Yb1 N1 77.5(3) . . ?
O3 Yb1 N2 79.7(3) . . ?
O6 Yb1 N2 72.3(2) . . ?
O4 Yb1 N2 148.8(2) . . ?
O1 Yb1 N2 115.9(3) . . ?
O2 Yb1 N2 74.6(2) . . ?
O5 Yb1 N2 132.9(2) . . ?
N1 Yb1 N2 65.2(3) . . ?
O17 Yb2 O15 112.0(3) . . ?
O17 Yb2 O14 144.8(2) . . ?
O15 Yb2 O14 79.6(2) . . ?
O17 Yb2 O13 77.6(2) . . ?
O15 Yb2 O13 140.9(2) . . ?
O14 Yb2 O13 74.0(2) . . ?
O17 Yb2 O16 74.1(3) . . ?
O15 Yb2 O16 73.1(2) . . ?
O14 Yb2 O16 78.4(2) . . ?
O13 Yb2 O16 73.8(2) . . ?
O17 Yb2 O18 73.2(2) . . ?
O15 Yb2 O18 76.2(2) . . ?
O14 Yb2 O18 141.3(2) . . ?
O13 Yb2 O18 140.4(2) . . ?
O16 Yb2 O18 121.4(2) . . ?
O17 Yb2 N8 83.9(3) . . ?
O15 Yb2 N8 141.5(2) . . ?
O14 Yb2 N8 107.9(2) . . ?
O13 Yb2 N8 75.1(2) . . ?
O16 Yb2 N8 145.0(2) . . ?
O18 Yb2 N8 75.6(2) . . ?
O17 Yb2 N7 137.9(2) . . ?
O15 Yb2 N7 81.0(2) . . ?
O14 Yb2 N7 75.2(2) . . ?
O13 Yb2 N7 118.1(2) . . ?
O16 Yb2 N7 145.8(2) . . ?
O18 Yb2 N7 71.6(2) . . ?
N8 Yb2 N7 65.5(2) . . ?
O7 Yb3 O8 73.4(2) . . ?
O7 Yb3 O11 89.6(3) . . ?
O8 Yb3 O11 83.8(2) . . ?
O7 Yb3 O9 140.2(2) . . ?
O8 Yb3 O9 144.2(2) . . ?
O11 Yb3 O9 104.2(3) . . ?
O7 Yb3 O10 147.0(2) . . ?
O8 Yb3 O10 76.9(2) . . ?
O11 Yb3 O10 73.1(3) . . ?
O9 Yb3 O10 72.4(2) . . ?
O7 Yb3 O12 77.5(2) . . ?
O8 Yb3 O12 142.5(3) . . ?
O11 Yb3 O12 72.8(3) . . ?
O9 Yb3 O12 71.6(3) . . ?
O10 Yb3 O12 121.3(3) . . ?
O7 Yb3 N6 75.9(3) . . ?
O8 Yb3 N6 117.1(2) . . ?
O11 Yb3 N6 148.7(3) . . ?
O9 Yb3 N6 73.3(3) . . ?
O10 Yb3 N6 131.9(3) . . ?
O12 Yb3 N6 77.0(3) . . ?
O7 Yb3 N5 109.2(2) . . ?
O8 Yb3 N5 75.3(2) . . ?
O11 Yb3 N5 145.9(2) . . ?
O9 Yb3 N5 79.7(2) . . ?
O10 Yb3 N5 76.1(2) . . ?
O12 Yb3 N5 137.8(3) . . ?
N6 Yb3 N5 65.3(2) . . ?
C102 O1 Yb1 135.4(7) . . ?
C104 O2 Yb1 133.9(7) . . ?
C107 O3 Yb1 135.4(7) . . ?
C109 O4 Yb1 133.3(8) . . ?
C112 O5 Yb1 134.4(6) . . ?
C114 O6 Yb1 135.3(7) . . ?
C117 O7 Yb3 135.9(6) . . ?
C119 O8 Yb3 135.2(5) . . ?
C122 O9 Yb3 135.1(7) . . ?
C124 O10 Yb3 135.1(7) . . ?
C127 O11 Yb3 131.1(7) . . ?
C129 O12 Yb3 133.4(7) . . ?
C132 O13 Yb2 133.1(6) . . ?
C134 O14 Yb2 131.7(5) . . ?
C137 O15 Yb2 134.8(6) . . ?
C139 O16 Yb2 133.4(6) . . ?
C142 O17 Yb2 135.6(7) . . ?
C144 O18 Yb2 134.9(7) . . ?
C1 N1 C5 116.7(10) . . ?
C1 N1 Yb1 122.3(9) . . ?
C5 N1 Yb1 120.2(6) . . ?
C6 N2 C10 117.8(8) . . ?
C6 N2 Yb1 118.7(5) . . ?
C10 N2 Yb1 122.4(6) . . ?
C24 N3 C18 121.2(6) . . ?
C24 N3 Pt1 123.9(5) . . ?
C18 N3 Pt1 114.8(5) . . ?
C23 N4 C19 119.9(7) . . ?
C23 N4 Pt1 124.8(6) . . ?
C19 N4 Pt1 115.3(5) . . ?
C36 N5 C30 117.6(7) . . ?
C36 N5 Yb3 123.3(5) . . ?
C30 N5 Yb3 118.3(5) . . ?
C35 N6 C31 118.6(9) . . ?
C35 N6 Yb3 122.5(7) . . ?
C31 N6 Yb3 118.4(6) . . ?
C42 N7 C48 117.9(7) . . ?
C42 N7 Yb2 119.1(5) . . ?
C48 N7 Yb2 120.7(5) . . ?
C43 N8 C47 116.6(8) . . ?
C43 N8 Yb2 121.4(5) . . ?
C47 N8 Yb2 121.8(7) . . ?
N1 C1 C2 124.3(13) . . ?
N1 C1 H1A 117.8 . . ?
C2 C1 H1A 117.8 . . ?
C3 C2 C1 116.9(12) . . ?
C3 C2 H2A 121.5 . . ?
C1 C2 H2A 121.5 . . ?
C2 C3 C4 123.4(13) . . ?
C2 C3 H3A 118.3 . . ?
C4 C3 H3A 118.3 . . ?
C5 C4 C3 114.8(13) . . ?
C5 C4 H4A 122.6 . . ?
C3 C4 H4A 122.6 . . ?
N1 C5 C4 123.4(10) . . ?
N1 C5 C6 115.1(8) . . ?
C4 C5 C6 121.5(10) . . ?
N2 C6 C7 122.8(8) . . ?
N2 C6 C5 116.5(8) . . ?
C7 C6 C5 120.6(9) . . ?
C6 C7 C8 117.9(10) . . ?
C6 C7 H7A 121.1 . . ?
C8 C7 H7A 121.1 . . ?
C9 C8 C7 119.8(10) . . ?
C9 C8 H8A 120.1 . . ?
C7 C8 H8A 120.1 . . ?
C8 C9 C10 118.6(8) . . ?
C8 C9 C11 120.5(9) . . ?
C10 C9 C11 120.9(9) . . ?
N2 C10 C9 123.1(9) . . ?
N2 C10 H10A 118.4 . . ?
C9 C10 H10A 118.4 . . ?
C12 C11 C9 177.3(11) . . ?
C11 C12 C13 179.6(11) . . ?
C14 C13 C12 178.3(10) . . ?
C13 C14 C15 175.5(10) . . ?
C24 C15 C16 117.9(7) . . ?
C24 C15 C14 119.4(7) . . ?
C16 C15 C14 122.6(7) . . ?
C17 C16 C15 119.4(7) . . ?
C17 C16 H16A 120.3 . . ?
C15 C16 H16A 120.3 . . ?
C16 C17 C18 120.2(7) . . ?
C16 C17 H17A 119.9 . . ?
C18 C17 H17A 119.9 . . ?
N3 C18 C17 119.9(7) . . ?
N3 C18 C19 116.6(7) . . ?
C17 C18 C19 123.5(7) . . ?
N4 C19 C20 120.4(8) . . ?
N4 C19 C18 114.3(6) . . ?
C20 C19 C18 125.3(8) . . ?
C19 C20 C21 119.5(10) . . ?
C19 C20 H20A 120.3 . . ?
C21 C20 H20A 120.3 . . ?
C22 C21 C20 119.4(9) . . ?
C22 C21 H21A 120.3 . . ?
C20 C21 H21A 120.3 . . ?
C21 C22 C23 119.3(9) . . ?
C21 C22 H22A 120.3 . . ?
C23 C22 H22A 120.3 . . ?
N4 C23 C22 121.3(9) . . ?
N4 C23 H23A 119.3 . . ?
C22 C23 H23A 119.3 . . ?
N3 C24 C15 121.4(7) . . ?
N3 C24 H24A 119.3 . . ?
C15 C24 H24A 119.3 . . ?
C26 C25 Pt1 178.7(8) . . ?
C25 C26 C27 174.4(10) . . ?
C36 C27 C28 117.0(8) . . ?
C36 C27 C26 122.9(8) . . ?
C28 C27 C26 120.1(8) . . ?
C29 C28 C27 119.7(9) . . ?
C29 C28 H28A 120.2 . . ?
C27 C28 H28A 120.2 . . ?
C28 C29 C30 119.7(9) . . ?
C28 C29 H29A 120.2 . . ?
C30 C29 H29A 120.2 . . ?
N5 C30 C29 121.5(7) . . ?
N5 C30 C31 115.1(8) . . ?
C29 C30 C31 123.1(8) . . ?
N6 C31 C32 121.0(8) . . ?
N6 C31 C30 117.0(8) . . ?
C32 C31 C30 121.9(9) . . ?
C31 C32 C33 118.5(11) . . ?
C31 C32 H32A 120.8 . . ?
C33 C32 H32A 120.8 . . ?
C34 C33 C32 119.6(11) . . ?
C34 C33 H33A 120.2 . . ?
C32 C33 H33A 120.2 . . ?
C33 C34 C35 118.5(10) . . ?
C33 C34 H34A 120.7 . . ?
C35 C34 H34A 120.7 . . ?
N6 C35 C34 123.6(11) . . ?
N6 C35 H35A 118.2 . . ?
C34 C35 H35A 118.2 . . ?
N5 C36 C27 124.3(8) . . ?
N5 C36 H36A 117.9 . . ?
C27 C36 H36A 117.9 . . ?
C38 C37 Pt1 176.8(8) . . ?
C37 C38 C39 177.9(8) . . ?
C48 C39 C40 116.7(8) . . ?
C48 C39 C38 120.1(7) . . ?
C40 C39 C38 123.1(7) . . ?
C41 C40 C39 119.7(8) . . ?
C41 C40 H40A 120.1 . . ?
C39 C40 H40A 120.1 . . ?
C40 C41 C42 119.9(8) . . ?
C40 C41 H41A 120.1 . . ?
C42 C41 H41A 120.1 . . ?
N7 C42 C41 121.0(8) . . ?
N7 C42 C43 116.2(7) . . ?
C41 C42 C43 122.7(8) . . ?
N8 C43 C44 122.6(8) . . ?
N8 C43 C42 115.1(8) . . ?
C44 C43 C42 122.2(9) . . ?
C45 C44 C43 118.1(11) . . ?
C45 C44 H44A 121.0 . . ?
C43 C44 H44A 121.0 . . ?
C46 C45 C44 122.3(12) . . ?
C46 C45 H45A 118.8 . . ?
C44 C45 H45A 118.8 . . ?
C45 C46 C47 117.8(10) . . ?
C45 C46 H46A 121.1 . . ?
C47 C46 H46A 121.1 . . ?
N8 C47 C46 122.5(11) . . ?
N8 C47 H47A 118.8 . . ?
C46 C47 H47A 118.8 . . ?
N7 C48 C39 124.6(8) . . ?
N7 C48 H48A 117.7 . . ?
C39 C48 H48A 117.7 . . ?
F1' C101 F2' 113.2(16) . . ?
F1' C101 F2 41.5(12) . . ?
F2' C101 F2 130.8(18) . . ?
F1' C101 F1 125.3(17) . . ?
F2' C101 F1 36.6(13) . . ?
F2 C101 F1 113.4(16) . . ?
F1' C101 F3' 98.6(15) . . ?
F2' C101 F3' 107.4(16) . . ?
F2 C101 F3' 58.2(13) . . ?
F1 C101 F3' 71.5(14) . . ?
F1' C101 F3 64.3(13) . . ?
F2' C101 F3 64.5(13) . . ?
F2 C101 F3 105.1(15) . . ?
F1 C101 F3 99.5(15) . . ?
F3' C101 F3 151.9(17) . . ?
F1' C101 C102 118.4(13) . . ?
F2' C101 C102 113.4(14) . . ?
F2 C101 C102 115.7(14) . . ?
F1 C101 C102 116.1(13) . . ?
F3' C101 C102 103.4(14) . . ?
F3 C101 C102 104.4(14) . . ?
O1 C102 C103 126.4(11) . . ?
O1 C102 C101 114.1(10) . . ?
C103 C102 C101 119.5(11) . . ?
C102 C103 C104 122.6(11) . . ?
C102 C103 H10B 118.7 . . ?
C104 C103 H10B 118.7 . . ?
O2 C104 C103 126.7(11) . . ?
O2 C104 C105 114.8(10) . . ?
C103 C104 C105 118.4(11) . . ?
F5' C105 F4 62.7(13) . . ?
F5' C105 F5 132.6(19) . . ?
F4 C105 F5 113.7(15) . . ?
F5' C105 F4' 106.0(16) . . ?
F4 C105 F4' 134.4(16) . . ?
F5 C105 F4' 39.5(12) . . ?
F5' C105 F6' 113.1(16) . . ?
F4 C105 F6' 51.1(12) . . ?
F5 C105 F6' 73.9(14) . . ?
F4' C105 F6' 112.1(15) . . ?
F5' C105 F6 41.9(12) . . ?
F4 C105 F6 103.5(15) . . ?
F5 C105 F6 108.6(16) . . ?
F4' C105 F6 70.8(14) . . ?
F6' C105 F6 148.9(17) . . ?
F5' C105 C104 111.8(14) . . ?
F4 C105 C104 110.9(12) . . ?
F5 C105 C104 112.7(13) . . ?
F4' C105 C104 114.0(14) . . ?
F6' C105 C104 100.0(14) . . ?
F6 C105 C104 106.9(14) . . ?
F7 C106 F7' 118.1(15) . . ?
F7 C106 F8 108.8(15) . . ?
F7' C106 F8 30.9(12) . . ?
F7 C106 F8' 68.4(12) . . ?
F7' C106 F8' 106.8(15) . . ?
F8 C106 F8' 133.5(15) . . ?
F7 C106 F9' 36.9(11) . . ?
F7' C106 F9' 104.3(15) . . ?
F8 C106 F9' 81.2(14) . . ?
F8' C106 F9' 105.1(14) . . ?
F7 C106 F9 104.0(15) . . ?
F7' C106 F9 78.1(14) . . ?
F8 C106 F9 109.0(14) . . ?
F8' C106 F9 38.2(12) . . ?
F9' C106 F9 137.7(16) . . ?
F7 C106 C107 115.5(11) . . ?
F7' C106 C107 122.1(12) . . ?
F8 C106 C107 110.7(13) . . ?
F8' C106 C107 111.6(12) . . ?
F9' C106 C107 105.4(13) . . ?
F9 C106 C107 108.5(14) . . ?
O3 C107 C108 126.4(10) . . ?
O3 C107 C106 116.8(10) . . ?
C108 C107 C106 116.5(10) . . ?
C109 C108 C107 120.1(11) . . ?
C109 C108 H10C 119.9 . . ?
C107 C108 H10C 119.9 . . ?
O4 C109 C108 128.0(11) . . ?
O4 C109 C110 113.5(11) . . ?
C108 C109 C110 118.4(12) . . ?
F10 C110 F10' 123(2) . . ?
F10 C110 F12 105.9(18) . . ?
F10' C110 F12 33.3(16) . . ?
F10 C110 F12' 65.7(14) . . ?
F10' C110 F12' 109.0(17) . . ?
F12 C110 F12' 132.1(19) . . ?
F10 C110 F11 110.1(16) . . ?
F10' C110 F11 78.0(16) . . ?
F12 C110 F11 111.0(18) . . ?
F12' C110 F11 45.4(13) . . ?
F10 C110 F11' 36.4(13) . . ?
F10' C110 F11' 107.8(18) . . ?
F12 C110 F11' 78.8(16) . . ?
F12' C110 F11' 101.8(16) . . ?
F11 C110 F11' 144.2(18) . . ?
F10 C110 C109 116.5(15) . . ?
F10' C110 C109 116.8(14) . . ?
F12 C110 C109 111.4(15) . . ?
F12' C110 C109 114.1(15) . . ?
F11 C110 C109 102.0(16) . . ?
F11' C110 C109 106.0(16) . . ?
F14' C111 F13 71.6(14) . . ?
F14' C111 F14 133.3(16) . . ?
F13 C111 F14 99.8(16) . . ?
F14' C111 F13' 108.3(16) . . ?
F13 C111 F13' 133.9(17) . . ?
F14 C111 F13' 45.3(10) . . ?
F14' C111 F15' 101.8(17) . . ?
F13 C111 F15' 30.7(13) . . ?
F14 C111 F15' 75.3(14) . . ?
F13' C111 F15' 118.7(16) . . ?
F14' C111 F15 31.9(11) . . ?
F13 C111 F15 103.5(15) . . ?
F14 C111 F15 127.2(16) . . ?
F13' C111 F15 86.1(15) . . ?
F15' C111 F15 133.5(18) . . ?
F14' C111 C112 116.1(14) . . ?
F13 C111 C112 110.0(16) . . ?
F14 C111 C112 110.0(13) . . ?
F13' C111 C112 110.5(14) . . ?
F15' C111 C112 101.4(16) . . ?
F15 C111 C112 105.2(14) . . ?
O5 C112 C113 126.7(10) . . ?
O5 C112 C111 113.9(9) . . ?
C113 C112 C111 119.4(11) . . ?
C114 C113 C112 119.5(11) . . ?
C114 C113 H11B 120.3 . . ?
C112 C113 H11B 120.3 . . ?
O6 C114 C113 129.1(10) . . ?
O6 C114 C115 114.2(10) . . ?
C113 C114 C115 116.6(10) . . ?
F16' C115 F18' 114.2(18) . . ?
F16' C115 F18 70.7(15) . . ?
F18' C115 F18 130.2(18) . . ?
F16' C115 F16 124.9(19) . . ?
F18' C115 F16 24.8(14) . . ?
F18 C115 F16 109.3(15) . . ?
F16' C115 F17 35.1(15) . . ?
F18' C115 F17 86.9(16) . . ?
F18 C115 F17 105.2(15) . . ?
F16 C115 F17 106.8(17) . . ?
F16' C115 F17' 104.3(15) . . ?
F18' C115 F17' 103.7(15) . . ?
F18 C115 F17' 36.3(13) . . ?
F16 C115 F17' 79.2(14) . . ?
F17 C115 F17' 134.9(15) . . ?
F16' C115 C114 116.9(13) . . ?
F18' C115 C114 109.3(14) . . ?
F18 C115 C114 111.0(14) . . ?
F16 C115 C114 113.9(13) . . ?
F17 C115 C114 110.3(13) . . ?
F17' C115 C114 107.2(13) . . ?
F20 C116 F20' 124.9(13) . . ?
F20 C116 F21' 85.6(11) . . ?
F20' C116 F21' 107.6(11) . . ?
F20 C116 F21 110.1(12) . . ?
F20' C116 F21 23.2(8) . . ?
F21' C116 F21 127.6(12) . . ?
F20 C116 F19' 26.4(9) . . ?
F20' C116 F19' 107.3(11) . . ?
F21' C116 F19' 110.6(12) . . ?
F21 C116 F19' 87.7(11) . . ?
F20 C116 F19 107.5(12) . . ?
F20' C116 F19 81.3(10) . . ?
F21' C116 F19 27.5(10) . . ?
F21 C116 F19 103.2(11) . . ?
F19' C116 F19 128.1(13) . . ?
F20 C116 C117 115.9(10) . . ?
F20' C116 C117 110.1(10) . . ?
F21' C116 C117 108.2(10) . . ?
F21 C116 C117 108.4(10) . . ?
F19' C116 C117 113.0(10) . . ?
F19 C116 C117 111.1(10) . . ?
O7 C117 C118 126.1(9) . . ?
O7 C117 C116 115.4(8) . . ?
C118 C117 C116 118.4(8) . . ?
C119 C118 C117 122.9(9) . . ?
C119 C118 H11A 118.5 . . ?
C117 C118 H11A 118.5 . . ?
O8 C119 C118 125.7(8) . . ?
O8 C119 C120 114.2(8) . . ?
C118 C119 C120 120.0(9) . . ?
F24' C120 F24 130.8(13) . . ?
F24' C120 F22 71.7(11) . . ?
F24 C120 F22 109.7(12) . . ?
F24' C120 F23' 112.1(12) . . ?
F24 C120 F23' 74.9(11) . . ?
F22 C120 F23' 42.1(9) . . ?
F24' C120 F22' 107.3(12) . . ?
F24 C120 F22' 31.9(10) . . ?
F22 C120 F22' 128.5(12) . . ?
F23' C120 F22' 104.2(12) . . ?
F24' C120 F23 34.5(9) . . ?
F24 C120 F23 106.2(12) . . ?
F22 C120 F23 102.8(12) . . ?
F23' C120 F23 136.1(13) . . ?
F22' C120 F23 76.5(11) . . ?
F24' C120 C119 110.9(10) . . ?
F24 C120 C119 111.9(9) . . ?
F22 C120 C119 114.9(9) . . ?
F23' C120 C119 109.2(9) . . ?
F22' C120 C119 113.0(10) . . ?
F23 C120 C119 110.5(10) . . ?
F25 C121 F26' 63.2(15) . . ?
F25 C121 F25' 126.1(19) . . ?
F26' C121 F25' 110.2(19) . . ?
F25 C121 F26 105.9(16) . . ?
F26' C121 F26 125(2) . . ?
F25' C121 F26 30.1(18) . . ?
F25 C121 F27 105.4(17) . . ?
F26' C121 F27 42.5(16) . . ?
F25' C121 F27 81.8(17) . . ?
F26 C121 F27 109.5(19) . . ?
F25 C121 F27' 42.3(12) . . ?
F26' C121 F27' 104.4(17) . . ?
F25' C121 F27' 104.2(16) . . ?
F26 C121 F27' 75.0(15) . . ?
F27 C121 F27' 143.9(18) . . ?
F25 C121 C122 117.3(15) . . ?
F26' C121 C122 116.6(13) . . ?
F25' C121 C122 112.7(16) . . ?
F26 C121 C122 115.7(16) . . ?
F27 C121 C122 102.4(14) . . ?
F27' C121 C122 107.5(14) . . ?
O9 C122 C123 128.3(11) . . ?
O9 C122 C121 113.2(9) . . ?
C123 C122 C121 118.5(11) . . ?
C124 C123 C122 119.8(11) . . ?
C124 C123 H12A 120.1 . . ?
C122 C123 H12A 120.1 . . ?
O10 C124 C123 128.6(10) . . ?
O10 C124 C125 112.8(10) . . ?
C123 C124 C125 118.6(11) . . ?
F29' C125 F29 130.4(16) . . ?
F29' C125 F30 84.8(14) . . ?
F29 C125 F30 108.5(13) . . ?
F29' C125 F30' 106.9(15) . . ?
F29 C125 F30' 31.1(11) . . ?
F30 C125 F30' 132.9(14) . . ?
F29' C125 F28' 112.0(15) . . ?
F29 C125 F28' 79.0(12) . . ?
F30 C125 F28' 31.3(11) . . ?
F30' C125 F28' 107.6(14) . . ?
F29' C125 F28 32.2(11) . . ?
F29 C125 F28 100.6(14) . . ?
F30 C125 F28 107.8(15) . . ?
F30' C125 F28 74.7(13) . . ?
F28' C125 F28 124.5(15) . . ?
F29' C125 C124 107.6(12) . . ?
F29 C125 C124 111.0(12) . . ?
F30 C125 C124 110.8(13) . . ?
F30' C125 C124 108.5(12) . . ?
F28' C125 C124 114.1(12) . . ?
F28 C125 C124 117.3(12) . . ?
F32' C126 F32 119(2) . . ?
F32' C126 F33 33.8(12) . . ?
F32 C126 F33 109.9(19) . . ?
F32' C126 F31 68.4(15) . . ?
F32 C126 F31 106(2) . . ?
F33 C126 F31 102.2(17) . . ?
F32' C126 F31' 107.8(18) . . ?
F32 C126 F31' 23(2) . . ?
F33 C126 F31' 89.5(18) . . ?
F31 C126 F31' 123(2) . . ?
F32' C126 F33' 104.3(17) . . ?
F32 C126 F33' 84.4(18) . . ?
F33 C126 F33' 137.8(19) . . ?
F31 C126 F33' 36.4(13) . . ?
F31' C126 F33' 107(2) . . ?
F32' C126 C127 113.6(16) . . ?
F32 C126 C127 118.3(19) . . ?
F33 C126 C127 96.9(17) . . ?
F31 C126 C127 121.2(14) . . ?
F31' C126 C127 112.6(17) . . ?
F33' C126 C127 111.1(16) . . ?
O11 C127 C128 126.2(14) . . ?
O11 C127 C126 113.5(10) . . ?
C128 C127 C126 120.2(13) . . ?
C127 C128 C129 123.1(13) . . ?
C127 C128 H12B 118.4 . . ?
C129 C128 H12B 118.4 . . ?
O12 C129 C128 126.2(11) . . ?
O12 C129 C130 117.2(12) . . ?
C128 C129 C130 116.3(11) . . ?
F34 C130 F35' 71.7(14) . . ?
F34 C130 F36' 39.1(12) . . ?
F35' C130 F36' 108.8(15) . . ?
F34 C130 F36 103.1(15) . . ?
F35' C130 F36 35.4(13) . . ?
F36' C130 F36 132.3(15) . . ?
F34 C130 F35 105.7(16) . . ?
F35' C130 F35 128.5(17) . . ?
F36' C130 F35 73.2(13) . . ?
F36 C130 F35 104.4(14) . . ?
F34 C130 F34' 128.3(16) . . ?
F35' C130 F34' 104.1(15) . . ?
F36' C130 F34' 106.7(14) . . ?
F36 C130 F34' 71.8(13) . . ?
F35 C130 F34' 36.3(12) . . ?
F34 C130 C129 115.2(12) . . ?
F35' C130 C129 113.1(13) . . ?
F36' C130 C129 110.4(11) . . ?
F36 C130 C129 113.5(12) . . ?
F35 C130 C129 113.7(14) . . ?
F34' C130 C129 113.4(14) . . ?
F39' C131 F39 132.5(14) . . ?
F39' C131 F38 45.6(11) . . ?
F39 C131 F38 111.1(14) . . ?
F39' C131 F38' 111.9(14) . . ?
F39 C131 F38' 56.1(11) . . ?
F38 C131 F38' 141.0(14) . . ?
F39' C131 F37' 103.7(13) . . ?
F39 C131 F37' 52.1(11) . . ?
F38 C131 F37' 63.1(12) . . ?
F38' C131 F37' 106.2(13) . . ?
F39' C131 F37 58.1(11) . . ?
F39 C131 F37 105.8(13) . . ?
F38 C131 F37 101.4(13) . . ?
F38' C131 F37 56.7(12) . . ?
F37' C131 F37 133.2(12) . . ?
F39' C131 C132 113.2(11) . . ?
F39 C131 C132 114.1(11) . . ?
F38 C131 C132 109.9(12) . . ?
F38' C131 C132 108.7(10) . . ?
F37' C131 C132 112.9(10) . . ?
F37 C131 C132 113.9(10) . . ?
O13 C132 C133 127.2(8) . . ?
O13 C132 C131 114.7(8) . . ?
C133 C132 C131 118.2(8) . . ?
C134 C133 C132 120.3(8) . . ?
C134 C133 H13A 119.9 . . ?
C132 C133 H13A 119.9 . . ?
O14 C134 C133 128.6(8) . . ?
O14 C134 C135 113.2(8) . . ?
C133 C134 C135 118.2(8) . . ?
F42' C135 F42 125.5(15) . . ?
F42' C135 F40' 108.0(14) . . ?
F42 C135 F40' 30.0(11) . . ?
F42' C135 F41' 114.1(13) . . ?
F42 C135 F41' 76.8(12) . . ?
F40' C135 F41' 106.5(12) . . ?
F42' C135 F40 71.8(11) . . ?
F42 C135 F40 107.3(12) . . ?
F40' C135 F40 129.0(13) . . ?
F41' C135 F40 43.0(9) . . ?
F42' C135 F41 33.3(10) . . ?
F42 C135 F41 106.7(14) . . ?
F40' C135 F41 80.6(12) . . ?
F41' C135 F41 142.5(14) . . ?
F40 C135 F41 103.6(12) . . ?
F42' C135 C134 111.1(11) . . ?
F42 C135 C134 116.6(11) . . ?
F40' C135 C134 111.4(10) . . ?
F41' C135 C134 105.6(10) . . ?
F40 C135 C134 115.8(9) . . ?
F41 C135 C134 105.6(10) . . ?
F44' C136 F44 132.4(15) . . ?
F44' C136 F43' 118.7(14) . . ?
F44 C136 F43' 61.2(12) . . ?
F44' C136 F43 32.3(10) . . ?
F44 C136 F43 107.3(15) . . ?
F43' C136 F43 130.9(14) . . ?
F44' C136 F45 74.7(12) . . ?
F44 C136 F45 105.4(14) . . ?
F43' C136 F45 48.5(10) . . ?
F43 C136 F45 101.0(12) . . ?
F44' C136 F45' 107.6(12) . . ?
F44 C136 F45' 41.1(12) . . ?
F43' C136 F45' 101.6(13) . . ?
F43 C136 F45' 75.5(11) . . ?
F45 C136 F45' 137.6(13) . . ?
F44' C136 C137 107.5(11) . . ?
F44 C136 C137 115.6(12) . . ?
F43' C136 C137 112.9(11) . . ?
F43 C136 C137 114.4(11) . . ?
F45 C136 C137 111.7(10) . . ?
F45' C136 C137 107.8(10) . . ?
O15 C137 C138 127.4(9) . . ?
O15 C137 C136 114.7(9) . . ?
C138 C137 C136 117.9(9) . . ?
C139 C138 C137 120.8(10) . . ?
C139 C138 H13B 119.6 . . ?
C137 C138 H13B 119.6 . . ?
O16 C139 C138 127.5(9) . . ?
O16 C139 C140 113.3(9) . . ?
C138 C139 C140 119.1(10) . . ?
F46' C140 F46 131.4(16) . . ?
F46' C140 F47' 111.9(14) . . ?
F46 C140 F47' 43.8(11) . . ?
F46' C140 F48' 107.5(15) . . ?
F46 C140 F48' 61.6(13) . . ?
F47' C140 F48' 104.5(15) . . ?
F46' C140 F47 60.4(12) . . ?
F46 C140 F47 103.9(15) . . ?
F47' C140 F47 134.0(16) . . ?
F48' C140 F47 49.3(12) . . ?
F46' C140 F48 47.6(12) . . ?
F46 C140 F48 111.4(15) . . ?
F47' C140 F48 71.8(12) . . ?
F48' C140 F48 143.6(16) . . ?
F47 C140 F48 106.5(14) . . ?
F46' C140 C139 114.3(13) . . ?
F46 C140 C139 114.2(12) . . ?
F47' C140 C139 111.9(12) . . ?
F48' C140 C139 105.9(12) . . ?
F47 C140 C139 111.8(11) . . ?
F48 C140 C139 108.9(12) . . ?
F51' C141 F50 81.6(12) . . ?
F51' C141 F50' 112.7(15) . . ?
F50 C141 F50' 128.6(14) . . ?
F51' C141 F51 122.7(16) . . ?
F50 C141 F51 107.9(13) . . ?
F50' C141 F51 22.2(10) . . ?
F51' C141 F49 30.3(10) . . ?
F50 C141 F49 110.8(13) . . ?
F50' C141 F49 87.5(13) . . ?
F51 C141 F49 104.2(14) . . ?
F51' C141 F49' 110.8(12) . . ?
F50 C141 F49' 31.7(9) . . ?
F50' C141 F49' 104.1(12) . . ?
F51 C141 F49' 81.9(12) . . ?
F49 C141 F49' 136.4(13) . . ?
F51' C141 C142 112.6(11) . . ?
F50 C141 C142 114.1(12) . . ?
F50' C141 C142 105.3(11) . . ?
F51 C141 C142 113.6(12) . . ?
F49 C141 C142 105.9(11) . . ?
F49' C141 C142 110.9(12) . . ?
O17 C142 C143 128.1(10) . . ?
O17 C142 C141 113.8(10) . . ?
C143 C142 C141 118.2(10) . . ?
C142 C143 C144 121.0(11) . . ?
C142 C143 H14A 119.5 . . ?
C144 C143 H14A 119.5 . . ?
O18 C144 C143 124.5(11) . . ?
O18 C144 C145 114.8(11) . . ?
C143 C144 C145 120.7(10) . . ?
F54 C145 F52' 63.3(13) . . ?
F54 C145 F54' 144.1(19) . . ?
F52' C145 F54' 117.7(15) . . ?
F54 C145 F53 112.8(14) . . ?
F52' C145 F53 53.1(11) . . ?
F54' C145 F53 66.7(12) . . ?
F54 C145 F52 107.4(15) . . ?
F52' C145 F52 138.6(17) . . ?
F54' C145 F52 45.6(12) . . ?
F53 C145 F52 106.0(15) . . ?
F54 C145 F53' 44.3(10) . . ?
F52' C145 F53' 104.4(14) . . ?
F54' C145 F53' 110.2(15) . . ?
F53 C145 F53' 138.1(16) . . ?
F52 C145 F53' 65.6(12) . . ?
F54 C145 C144 106.9(14) . . ?
F52' C145 C144 109.2(13) . . ?
F54' C145 C144 105.9(14) . . ?
F53 C145 C144 111.7(13) . . ?
F52 C145 C144 112.0(12) . . ?
F53' C145 C144 109.2(12) . . ?

loop_
_geom_bond_atom_site_label_1
_geom_bond_atom_site_label_2
_geom_bond_distance
_geom_bond_site_symmetry_2
_geom_bond_publ_flag
Pt1 C37 1.931(8) . ?
Pt1 C25 1.961(8) . ?
Pt1 N4 2.060(6) . ?
Pt1 N3 2.078(6) . ?
Yb1 O3 2.260(7) . ?
Yb1 O6 2.267(6) . ?
Yb1 O4 2.282(8) . ?
Yb1 O1 2.283(7) . ?
Yb1 O2 2.296(7) . ?
Yb1 O5 2.299(6) . ?
Yb1 N1 2.453(9) . ?
Yb1 N2 2.481(8) . ?
Yb2 O17 2.245(6) . ?
Yb2 O15 2.272(6) . ?
Yb2 O14 2.278(6) . ?
Yb2 O13 2.285(6) . ?
Yb2 O16 2.309(7) . ?
Yb2 O18 2.315(7) . ?
Yb2 N8 2.452(7) . ?
Yb2 N7 2.475(7) . ?
Yb3 O7 2.276(7) . ?
Yb3 O8 2.277(6) . ?
Yb3 O11 2.278(7) . ?
Yb3 O9 2.296(7) . ?
Yb3 O10 2.301(7) . ?
Yb3 O12 2.313(6) . ?
Yb3 N6 2.453(8) . ?
Yb3 N5 2.462(6) . ?
F1 C101 1.303(13) . ?
F2 C101 1.291(13) . ?
F3 C101 1.356(13) . ?
F1' C101 1.289(13) . ?
F2' C101 1.291(13) . ?
F3' C101 1.355(14) . ?
F4 C105 1.305(12) . ?
F5 C105 1.307(12) . ?
F6 C105 1.341(14) . ?
F4' C105 1.318(13) . ?
F5' C105 1.295(13) . ?
F6' C105 1.341(13) . ?
F7 C106 1.299(12) . ?
F8 C106 1.315(13) . ?
F9 C106 1.339(13) . ?
F7' C106 1.305(12) . ?
F8' C106 1.325(13) . ?
F9' C106 1.339(13) . ?
F10 C110 1.288(13) . ?
F11 C110 1.324(14) . ?
F12 C110 1.311(13) . ?
F10' C110 1.298(13) . ?
F11' C110 1.329(14) . ?
F12' C110 1.316(13) . ?
F13 C111 1.305(19) . ?
F14 C111 1.308(16) . ?
F15 C111 1.380(18) . ?
F13' C111 1.335(17) . ?
F14' C111 1.209(17) . ?
F15' C111 1.345(19) . ?
F16 C115 1.311(13) . ?
F17 C115 1.333(13) . ?
F18 C115 1.311(13) . ?
F16' C115 1.307(13) . ?
F17' C115 1.339(13) . ?
F18' C115 1.308(13) . ?
F19 C116 1.327(12) . ?
F20 C116 1.314(12) . ?
F21 C116 1.321(12) . ?
F19' C116 1.321(11) . ?
F20' C116 1.315(12) . ?
F21' C116 1.317(12) . ?
F22 C120 1.309(11) . ?
F23 C120 1.328(12) . ?
F24 C120 1.301(12) . ?
F22' C120 1.314(12) . ?
F23' C120 1.313(12) . ?
F24' C120 1.292(12) . ?
F25 C121 1.312(13) . ?
F26 C121 1.313(13) . ?
F27 C121 1.317(14) . ?
F25' C121 1.313(13) . ?
F26' C121 1.313(13) . ?
F27' C121 1.331(14) . ?
F28 C125 1.362(17) . ?
F29 C125 1.320(17) . ?
F30 C125 1.320(16) . ?
F28' C125 1.339(16) . ?
F29' C125 1.312(16) . ?
F30' C125 1.329(17) . ?
F31 C126 1.306(17) . ?
F32 C126 1.302(17) . ?
F33 C126 1.304(17) . ?
F31' C126 1.313(17) . ?
F32' C126 1.287(16) . ?
F33' C126 1.348(17) . ?
F34 C130 1.302(13) . ?
F35 C130 1.327(13) . ?
F36 C130 1.320(13) . ?
F34' C130 1.329(13) . ?
F35' C130 1.305(13) . ?
F36' C130 1.316(13) . ?
F37 C131 1.331(12) . ?
F38 C131 1.311(13) . ?
F39 C131 1.307(12) . ?
F37' C131 1.329(12) . ?
F38' C131 1.311(12) . ?
F39' C131 1.290(12) . ?
F40 C135 1.332(11) . ?
F41 C135 1.342(12) . ?
F42 C135 1.309(12) . ?
F40' C135 1.319(12) . ?
F41' C135 1.326(12) . ?
F42' C135 1.301(12) . ?
F43 C136 1.320(12) . ?
F44 C136 1.288(12) . ?
F45 C136 1.341(12) . ?
F43' C136 1.290(12) . ?
F44' C136 1.279(12) . ?
F45' C136 1.347(12) . ?
F46 C140 1.291(12) . ?
F47 C140 1.314(12) . ?
F48 C140 1.318(12) . ?
F46' C140 1.291(12) . ?
F47' C140 1.309(12) . ?
F48' C140 1.314(13) . ?
F49 C141 1.321(12) . ?
F50 C141 1.303(12) . ?
F51 C141 1.316(13) . ?
F49' C141 1.334(12) . ?
F50' C141 1.315(12) . ?
F51' C141 1.294(12) . ?
F52 C145 1.319(13) . ?
F53 C145 1.312(12) . ?
F54 C145 1.289(13) . ?
F52' C145 1.297(12) . ?
F53' C145 1.322(13) . ?
F54' C145 1.311(13) . ?
O1 C102 1.225(13) . ?
O2 C104 1.230(13) . ?
O3 C107 1.197(13) . ?
O4 C109 1.225(14) . ?
O5 C112 1.259(12) . ?
O6 C114 1.235(13) . ?
O7 C117 1.215(10) . ?
O8 C119 1.264(10) . ?
O9 C122 1.222(12) . ?
O10 C124 1.237(12) . ?
O11 C127 1.266(13) . ?
O12 C129 1.196(12) . ?
O13 C132 1.233(10) . ?
O14 C134 1.255(10) . ?
O15 C137 1.253(11) . ?
O16 C139 1.258(12) . ?
O17 C142 1.242(12) . ?
O18 C144 1.242(12) . ?
N1 C1 1.320(12) . ?
N1 C5 1.350(13) . ?
N2 C6 1.333(11) . ?
N2 C10 1.345(10) . ?
N3 C24 1.334(9) . ?
N3 C18 1.337(9) . ?
N4 C23 1.347(11) . ?
N4 C19 1.368(10) . ?
N5 C36 1.333(9) . ?
N5 C30 1.347(10) . ?
N6 C35 1.331(11) . ?
N6 C31 1.337(12) . ?
N7 C42 1.338(11) . ?
N7 C48 1.343(10) . ?
N8 C43 1.340(11) . ?
N8 C47 1.355(11) . ?
C1 C2 1.408(19) . ?
C1 H1A 0.9300 . ?
C2 C3 1.28(2) . ?
C2 H2A 0.9300 . ?
C3 C4 1.433(19) . ?
C3 H3A 0.9300 . ?
C4 C5 1.380(15) . ?
C4 H4A 0.9300 . ?
C5 C6 1.492(12) . ?
C6 C7 1.383(14) . ?
C7 C8 1.391(15) . ?
C7 H7A 0.9300 . ?
C8 C9 1.362(14) . ?
C8 H8A 0.9300 . ?
C9 C10 1.370(13) . ?
C9 C11 1.440(12) . ?
C10 H10A 0.9300 . ?
C11 C12 1.213(12) . ?
C12 C13 1.363(12) . ?
C13 C14 1.181(11) . ?
C14 C15 1.430(11) . ?
C15 C24 1.374(10) . ?
C15 C16 1.401(11) . ?
C16 C17 1.363(12) . ?
C16 H16A 0.9300 . ?
C17 C18 1.376(11) . ?
C17 H17A 0.9300 . ?
C18 C19 1.467(11) . ?
C19 C20 1.373(12) . ?
C20 C21 1.398(14) . ?
C20 H20A 0.9300 . ?
C21 C22 1.370(16) . ?
C21 H21A 0.9300 . ?
C22 C23 1.381(13) . ?
C22 H22A 0.9300 . ?
C23 H23A 0.9300 . ?
C24 H24A 0.9300 . ?
C25 C26 1.187(11) . ?
C26 C27 1.440(11) . ?
C27 C36 1.377(11) . ?
C27 C28 1.378(12) . ?
C28 C29 1.371(13) . ?
C28 H28A 0.9300 . ?
C29 C30 1.374(12) . ?
C29 H29A 0.9300 . ?
C30 C31 1.475(11) . ?
C31 C32 1.400(14) . ?
C32 C33 1.402(15) . ?
C32 H32A 0.9300 . ?
C33 C34 1.347(17) . ?
C33 H33A 0.9300 . ?
C34 C35 1.380(16) . ?
C34 H34A 0.9300 . ?
C35 H35A 0.9300 . ?
C36 H36A 0.9300 . ?
C37 C38 1.197(10) . ?
C38 C39 1.441(11) . ?
C39 C48 1.370(11) . ?
C39 C40 1.381(12) . ?
C40 C41 1.376(12) . ?
C40 H40A 0.9300 . ?
C41 C42 1.380(12) . ?
C41 H41A 0.9300 . ?
C42 C43 1.497(11) . ?
C43 C44 1.373(14) . ?
C44 C45 1.345(15) . ?
C44 H44A 0.9300 . ?
C45 C46 1.323(17) . ?
C45 H45A 0.9300 . ?
C46 C47 1.385(16) . ?
C46 H46A 0.9300 . ?
C47 H47A 0.9300 . ?
C48 H48A 0.9300 . ?
C101 C102 1.509(18) . ?
C102 C103 1.354(16) . ?
C103 C104 1.365(16) . ?
C103 H10B 0.9300 . ?
C104 C105 1.575(18) . ?
C106 C107 1.513(16) . ?
C107 C108 1.423(16) . ?
C108 C109 1.356(16) . ?
C108 H10C 0.9300 . ?
C109 C110 1.530(19) . ?
C111 C112 1.552(9) . ?
C112 C113 1.398(15) . ?
C113 C114 1.364(16) . ?
C113 H11B 0.9300 . ?
C114 C115 1.538(16) . ?
C116 C117 1.530(13) . ?
C117 C118 1.393(12) . ?
C118 C119 1.337(13) . ?
C118 H11A 0.9300 . ?
C119 C120 1.518(13) . ?
C121 C122 1.526(18) . ?
C122 C123 1.379(15) . ?
C123 C124 1.343(16) . ?
C123 H12A 0.9300 . ?
C124 C125 1.535(15) . ?
C126 C127 1.54(2) . ?
C127 C128 1.321(18) . ?
C128 C129 1.390(19) . ?
C128 H12B 0.9300 . ?
C129 C130 1.501(16) . ?
C131 C132 1.506(13) . ?
C132 C133 1.392(13) . ?
C133 C134 1.369(13) . ?
C133 H13A 0.9300 . ?
C134 C135 1.525(14) . ?
C136 C137 1.525(14) . ?
C137 C138 1.376(14) . ?
C138 C139 1.366(15) . ?
C138 H13B 0.9300 . ?
C139 C140 1.545(15) . ?
C141 C142 1.559(15) . ?
C142 C143 1.381(16) . ?
C143 C144 1.401(17) . ?
C143 H14A 0.9300 . ?
C144 C145 1.536(18) . ?
